data_1566246
loop_
_publ_author_name
'Zhang, Lei'
'Ding, Qing-Rong'
'Yu, Yinghua'
'Cao, Changsheng'
'Zhang, Jian'

_publ_section_title
;
 Stepwise Assembly and Reversible Structure Transformation of Ligated
 Titanium Coated Bismuth-Oxo Cores: Shell Morphology Engineering for
 Enhanced Chemical Fixation of CO2
;
_journal_name_full 'Chemical Science'
_journal_paper_doi 10.1039/D1SC06847D
_journal_year 2022
_chemical_formula_moiety 'C286 H204 Bi38 N4 O159 Ti16, 2(C2 H3 N)'
_chemical_formula_sum 'C290 H210 Bi38 N6 O159 Ti16'
_chemical_formula_weight 15030.27
_space_group_crystal_system monoclinic
_space_group_IT_number 14
_space_group_name_Hall '-P 2yn'
_space_group_name_H-M_alt 'P 1 21/n 1'
_atom_sites_solution_hydrogens geom
_atom_sites_solution_primary dual
_audit_creation_date 2021-08-20
_audit_creation_method
;
Olex2 1.2
(compiled 2017.08.10 svn.r3458 for OlexSys, GUI svn.r5381)
;
_audit_update_record
;
2021-08-20 deposited with the CCDC.	2022-02-01 downloaded from the CCDC.
;
_cell_angle_alpha 90
_cell_angle_beta 98.1640(10)
_cell_angle_gamma 90
_cell_formula_units_Z 2
_cell_length_a 22.5953(2)
_cell_length_b 37.4685(3)
_cell_length_c 23.2719(2)
_cell_measurement_reflns_used 79506
_cell_measurement_temperature 110.01(10)
_cell_measurement_theta_max 60.2410
_cell_measurement_theta_min 2.1290
_cell_volume 19502.6(3)
_computing_cell_refinement 'CrysAlisPro 1.171.41.93a (Rigaku OD, 2020)'
_computing_data_collection 'CrysAlisPro 1.171.41.93a (Rigaku OD, 2020)'
_computing_data_reduction 'CrysAlisPro 1.171.41.93a (Rigaku OD, 2020)'
_computing_molecular_graphics 'Olex2 (Dolomanov et al., 2009)'
_computing_publication_material 'Olex2 (Dolomanov et al., 2009)'
_computing_structure_refinement 'ShelXL (Sheldrick, 2015)'
_computing_structure_solution 'ShelXT (Sheldrick, 2015)'
_diffrn_ambient_environment N~2~
_diffrn_ambient_temperature 110.01(10)
_diffrn_detector 'Hybrid Pixel Array Detector'
_diffrn_detector_area_resol_mean 10.0000
_diffrn_detector_type HyPix
_diffrn_measured_fraction_theta_full 0.997
_diffrn_measured_fraction_theta_max 0.997
_diffrn_measurement_details
;
List of Runs (angles in degrees, time in seconds):

  # Type    Start    End  Width  t~exp~   \w     \q     \k     \f   Frames
#--------------------------------------------------------------------------
  1  \w     59.00 100.00   0.50    0.65    --   72.31  77.00 120.00   82
  2  \w    115.00 144.00   0.50    0.65    --   72.31  77.00 120.00   58
  3  \w     92.00 144.00   0.50    0.65    --   72.31  77.00  30.00  104
  4  \w     79.00 112.00   0.50    0.65    --   72.31 125.00  30.00   66
  5  \w    -18.00   9.00   0.50    0.16    --   -1.25 -38.00-180.00   54
  6  \w    -71.00 -38.00   0.50    0.16    --   -1.25 -38.00-180.00   66
  7  \w   -136.00 -84.00   0.50    0.65    --  -74.81-125.00 -30.00  104
  8  \w   -132.00 -52.00   0.50    0.65    --  -74.81 -77.00-120.00  160
  9  \w    -74.00   5.00   0.50    0.16    --   -1.25 -57.00   0.00  158
 10  \w    -71.00  -6.00   0.50    0.65    --  -74.81  38.00-150.00  130
 11  \w    -55.00 -13.00   0.50    0.65    --  -74.81  57.00-150.00   84
 12  \w    -90.00 -43.00   0.50    0.65    --  -74.81 125.00-180.00   94
 13  \w    -85.00 -24.00   0.50    0.65    --  -74.81 125.00-120.00  122
 14  \w    -15.00  71.00   0.50    0.16    --   -1.25  38.00 150.00  172
 15  \w     14.00  77.00   0.50    0.65    --   72.31 -19.00  60.00  126
 16  \w      8.00  94.00   0.50    0.65    --   72.31 -77.00   0.00  172
 17  \w      0.00  89.00   0.50    0.65    --   72.31 -57.00   0.00  178
 18  \w     34.00 109.00   0.50    0.65    --   72.31-125.00 120.00  150
 19  \w     23.00 108.00   0.50    0.65    --   72.31-125.00   0.00  170
 20  \w     35.00  63.00   0.50    0.65    --   72.31-125.00 -60.00   56
 21  \w     82.00 110.00   0.50    0.65    --   72.31-125.00 -60.00   56
 22  \w     69.00 111.00   0.50    0.65    --   72.31-125.00-180.00   84
;
_diffrn_measurement_device 'four-circle diffractometer'
_diffrn_measurement_device_type 'ROD, Synergy Custom system, HyPix'
_diffrn_measurement_method '\w scans'
_diffrn_orient_matrix_type 'CrysAlisPro convention (1999,Acta A55,543-557)'
_diffrn_orient_matrix_UB_11 -0.0311134000
_diffrn_orient_matrix_UB_12 0.0267450000
_diffrn_orient_matrix_UB_13 0.0195457000
_diffrn_orient_matrix_UB_21 0.0378063000
_diffrn_orient_matrix_UB_22 0.0236434000
_diffrn_orient_matrix_UB_23 -0.0179492000
_diffrn_orient_matrix_UB_31 -0.0344585000
_diffrn_orient_matrix_UB_32 0.0018852000
_diffrn_orient_matrix_UB_33 -0.0517223000
_diffrn_radiation_monochromator mirror
_diffrn_radiation_probe x-ray
_diffrn_radiation_type GaK\a
_diffrn_radiation_wavelength 1.3405
_diffrn_reflns_av_R_equivalents 0.0850
_diffrn_reflns_av_unetI/netI 0.0447
_diffrn_reflns_Laue_measured_fraction_full 0.997
_diffrn_reflns_Laue_measured_fraction_max 0.997
_diffrn_reflns_limit_h_max 25
_diffrn_reflns_limit_h_min -26
_diffrn_reflns_limit_k_max 44
_diffrn_reflns_limit_k_min -44
_diffrn_reflns_limit_l_max 27
_diffrn_reflns_limit_l_min -27
_diffrn_reflns_number 210187
_diffrn_reflns_point_group_measured_fraction_full 0.997
_diffrn_reflns_point_group_measured_fraction_max 0.997
_diffrn_reflns_theta_full 52.931
_diffrn_reflns_theta_max 52.931
_diffrn_reflns_theta_min 2.217
_diffrn_source 'micro-focus metaljet'
_exptl_absorpt_coefficient_mu 25.087
_exptl_absorpt_correction_T_max 1.00000
_exptl_absorpt_correction_T_min 0.09316
_exptl_absorpt_correction_type multi-scan
_exptl_absorpt_process_details
;
CrysAlisPro 1.171.41.93a (Rigaku Oxford Diffraction, 2020)
Empirical absorption correction using spherical harmonics,
implemented in SCALE3 ABSPACK scaling algorithm.
;
_exptl_crystal_colour 'clear light yellow'
_exptl_crystal_colour_lustre clear
_exptl_crystal_colour_modifier light
_exptl_crystal_colour_primary yellow
_exptl_crystal_density_diffrn 2.559
_exptl_crystal_description block
_exptl_crystal_F_000 13540
_exptl_crystal_size_max 0.1
_exptl_crystal_size_mid 0.1
_exptl_crystal_size_min 0.08
_refine_diff_density_max 4.614
_refine_diff_density_min -2.225
_refine_diff_density_rms 0.304
_refine_ls_extinction_method none
_refine_ls_goodness_of_fit_ref 1.044
_refine_ls_hydrogen_treatment constr
_refine_ls_matrix_type full
_refine_ls_number_parameters 2109
_refine_ls_number_reflns 34364
_refine_ls_number_restraints 1130
_refine_ls_restrained_S_all 1.037
_refine_ls_R_factor_all 0.0798
_refine_ls_R_factor_gt 0.0635
_refine_ls_shift/su_max 0.002
_refine_ls_shift/su_mean 0.000
_refine_ls_structure_factor_coef Fsqd
_refine_ls_weighting_details 'w=1/[\s^2^(Fo^2^)+(0.0720P)^2^+646.8680P] where P=(Fo^2^+2Fc^2^)/3'
_refine_ls_weighting_scheme calc
_refine_ls_wR_factor_gt 0.1590
_refine_ls_wR_factor_ref 0.1733
_reflns_Friedel_coverage 0.000
_reflns_number_gt 27506
_reflns_number_total 34364
_reflns_threshold_expression 'I > 2\s(I)'
_cod_data_source_file d1sc06847d2.cif
_cod_data_source_block PTC-283
_cod_database_code 1566246
_shelx_shelxl_version_number 2018/1
_chemical_oxdiff_formula CHONTiBi
_shelx_space_group_comment
;
The symmetry employed for this shelxl refinement is uniquely defined
by the following loop, which should always be used as a source of
symmetry information in preference to the above space-group names.
They are only intended as comments.
;
_shelx_estimated_absorpt_t_max 0.239
_shelx_estimated_absorpt_t_min 0.188
_diffrn_oxdiff_digest_frames
;
0136d171776c43125e6fa18f382b01423102446b94c
;
_reflns_odcompleteness_completeness 99.97
_reflns_odcompleteness_iscentric 1
_reflns_odcompleteness_theta 56.82
_olex2_refinement_description
;
1. Fixed Uiso
 At 1.2 times of:
  All C(H) groups, All C(H,H) groups
 At 1.5 times of:
  All C(H,H,H) groups, All O(H) groups
2. Restrained distances
 O58-C035
 1.5 with sigma of 0.02
 C48-C03F
 1.5 with sigma of 0.02
3. Rigid bond restraints
 C82, C82
 with sigma for 1-2 distances of 0.01 and sigma for 1-3 distances of 0.02
4. Uiso/Uaniso restraints and constraints
C68 \\sim C68 \\sim C050 \\sim C186: within 3.8A with sigma of 0.04 and sigma
for terminal atoms of 0.08
C0AA \\sim C0AA \\sim C147 \\sim C199: within 3.8A with sigma of 0.04 and sigma
for terminal atoms of 0.08
C215 \\sim C215 \\sim C199 \\sim C291: within 3.8A with sigma of 0.04 and sigma
for terminal atoms of 0.08
C291 \\sim C291 \\sim C215 \\sim C214: within 3.8A with sigma of 0.04 and sigma
for terminal atoms of 0.08
C88 \\sim C88 \\sim C050 \\sim C176: within 3.8A with sigma of 0.04 and sigma
for terminal atoms of 0.08
O03Q \\sim O03Q \\sim C147 \\sim Ti0Q: within 3.8A with sigma of 0.04 and sigma
for terminal atoms of 0.08
O03Q \\sim O02Y \\sim O02Y \\sim C39 \\sim Ti0R: within 3.8A with sigma of 0.04
and sigma for terminal atoms of 0.08
C60 \\sim C60 \\sim C140 \\sim C04O: within 3.8A with sigma of 0.04 and sigma
for terminal atoms of 0.08
C05D \\sim C05D \\sim C48 \\sim C6AA: within 3.8A with sigma of 0.04 and sigma
for terminal atoms of 0.08
C116 \\sim C116 \\sim C80 \\sim C157: within 3.8A with sigma of 0.04 and sigma
for terminal atoms of 0.08
C186 \\sim C186 \\sim C68 \\sim C182: within 3.8A with sigma of 0.04 and sigma
for terminal atoms of 0.08
C244 \\sim C244 \\sim C6AA \\sim C1AA: within 3.8A with sigma of 0.04 and sigma
for terminal atoms of 0.08
C147 \\sim C147 \\sim C0AA \\sim C214: within 3.8A with sigma of 0.04 and sigma
for terminal atoms of 0.08
C147 \\sim C147 \\sim C214 \\sim C0AA \\sim O03Q: within 3.8A with sigma of
0.04 and sigma for terminal atoms of 0.08
Uanis(C61) \\sim Ueq: with sigma of 0.01 and sigma for terminal atoms of 0.02
Uanis(C39) \\sim Ueq, Uanis(C70) \\sim Ueq, Uanis(C61) \\sim Ueq, Uanis(C5AA)
\\sim Ueq, Uanis(C5) \\sim Ueq, Uanis(C41) \\sim Ueq, Uanis(C182) \\sim Ueq,
Uanis(C199) \\sim Ueq, Uanis(C05D) \\sim Ueq: with sigma of 0.01 and sigma for
terminal atoms of 0.02
Uanis(O58) \\sim Ueq, Uanis(C03F) \\sim Ueq, Uanis(C48) \\sim Ueq, Uanis(C05D)
\\sim Ueq, Uanis(C2AA) \\sim Ueq, Uanis(C1AA) \\sim Ueq, Uanis(O02Q) \\sim Ueq,
Uanis(O03Y) \\sim Ueq, Uanis(C2) \\sim Ueq, Uanis(C04Q) \\sim Ueq, Uanis(C147)
\\sim Ueq, Uanis(C186) \\sim Ueq: with sigma of 0.01 and sigma for terminal
atoms of 0.02
Uanis(C02O) \\sim Ueq, Uanis(C02S) \\sim Ueq, Uanis(C02T) \\sim Ueq,
Uanis(C02V) \\sim Ueq, Uanis(C02W) \\sim Ueq, Uanis(C02X) \\sim Ueq,
Uanis(C02Z) \\sim Ueq, Uanis(C030) \\sim Ueq, Uanis(C031) \\sim Ueq,
Uanis(C033) \\sim Ueq, Uanis(C034) \\sim Ueq, Uanis(C035) \\sim Ueq, Uanis(C1)
\\sim Ueq, Uanis(C20) \\sim Ueq, Uanis(C26) \\sim Ueq, Uanis(C14) \\sim Ueq,
Uanis(C21) \\sim Ueq, Uanis(C036) \\sim Ueq, Uanis(C037) \\sim Ueq, Uanis(C038)
\\sim Ueq, Uanis(C039) \\sim Ueq, Uanis(C03A) \\sim Ueq, Uanis(C03F) \\sim Ueq,
Uanis(C03G) \\sim Ueq, Uanis(C03H) \\sim Ueq, Uanis(C03I) \\sim Ueq,
Uanis(C03J) \\sim Ueq, Uanis(C03L) \\sim Ueq, Uanis(C03O) \\sim Ueq,
Uanis(C03P) \\sim Ueq, Uanis(C03T) \\sim Ueq, Uanis(C03U) \\sim Ueq,
Uanis(C03W) \\sim Ueq, Uanis(C79) \\sim Ueq, Uanis(C90) \\sim Ueq, Uanis(C65)
\\sim Ueq, Uanis(C45) \\sim Ueq, Uanis(C03V) \\sim Ueq, Uanis(C03X) \\sim Ueq,
Uanis(C02U) \\sim Ueq, Uanis(C03S) \\sim Ueq, Uanis(C86) \\sim Ueq, Uanis(C100)
\\sim Ueq, Uanis(C63) \\sim Ueq, Uanis(C03Z) \\sim Ueq, Uanis(C042) \\sim Ueq,
Uanis(C043) \\sim Ueq, Uanis(C046) \\sim Ueq, Uanis(C047) \\sim Ueq,
Uanis(C049) \\sim Ueq, Uanis(C04C) \\sim Ueq, Uanis(C04D) \\sim Ueq,
Uanis(C04F) \\sim Ueq, Uanis(C044) \\sim Ueq, Uanis(C04W) \\sim Ueq,
Uanis(C045) \\sim Ueq, Uanis(C03R) \\sim Ueq, Uanis(C04N) \\sim Ueq,
Uanis(C04G) \\sim Ueq, Uanis(C03N) \\sim Ueq, Uanis(C04L) \\sim Ueq, Uanis(C57)
\\sim Ueq, Uanis(C4AA) \\sim Ueq, Uanis(C3AA) \\sim Ueq, Uanis(C04I) \\sim Ueq,
Uanis(C04J) \\sim Ueq, Uanis(C04K) \\sim Ueq, Uanis(C04M) \\sim Ueq,
Uanis(C04O) \\sim Ueq, Uanis(C60) \\sim Ueq, Uanis(C140) \\sim Ueq, Uanis(C157)
\\sim Ueq, Uanis(C116) \\sim Ueq, Uanis(C80) \\sim Ueq, Uanis(C04P) \\sim Ueq,
Uanis(C04Q) \\sim Ueq, Uanis(C04R) \\sim Ueq, Uanis(C04S) \\sim Ueq,
Uanis(C04T) \\sim Ueq, Uanis(C04U) \\sim Ueq, Uanis(C04V) \\sim Ueq,
Uanis(C04X) \\sim Ueq, Uanis(C04Y) \\sim Ueq, Uanis(C04Z) \\sim Ueq,
Uanis(C050) \\sim Ueq, Uanis(C88) \\sim Ueq, Uanis(C176) \\sim Ueq, Uanis(C182)
\\sim Ueq, Uanis(C186) \\sim Ueq, Uanis(C68) \\sim Ueq, Uanis(C052) \\sim Ueq,
Uanis(C053) \\sim Ueq, Uanis(C054) \\sim Ueq, Uanis(C055) \\sim Ueq,
Uanis(C056) \\sim Ueq, Uanis(C057) \\sim Ueq, Uanis(C058) \\sim Ueq,
Uanis(C059) \\sim Ueq, Uanis(C05A) \\sim Ueq, Uanis(C05B) \\sim Ueq,
Uanis(C05C) \\sim Ueq, Uanis(C05E) \\sim Ueq, Uanis(C05F) \\sim Ueq, Uanis(C29)
\\sim Ueq, Uanis(C33) \\sim Ueq, Uanis(C34) \\sim Ueq, Uanis(C37) \\sim Ueq,
Uanis(C44) \\sim Ueq, Uanis(C52) \\sim Ueq, Uanis(C55) \\sim Ueq, Uanis(C59)
\\sim Ueq, Uanis(C69) \\sim Ueq, Uanis(C99) \\sim Ueq, Uanis(C165) \\sim Ueq,
Uanis(C51) \\sim Ueq, Uanis(C74) \\sim Ueq, Uanis(C56) \\sim Ueq, Uanis(C82)
\\sim Ueq, Uanis(C04B) \\sim Ueq, Uanis(C2) \\sim Ueq, Uanis(C9) \\sim Ueq,
Uanis(C8) \\sim Ueq, Uanis(C15) \\sim Ueq, Uanis(C04H) \\sim Ueq, Uanis(C30)
\\sim Ueq, Uanis(C3) \\sim Ueq, Uanis(C11) \\sim Ueq, Uanis(C39) \\sim Ueq,
Uanis(C70) \\sim Ueq, Uanis(C61) \\sim Ueq, Uanis(C5AA) \\sim Ueq, Uanis(C5)
\\sim Ueq, Uanis(C41) \\sim Ueq, Uanis(C244) \\sim Ueq, Uanis(C6AA) \\sim Ueq,
Uanis(C05D) \\sim Ueq, Uanis(C48) \\sim Ueq, Uanis(C2AA) \\sim Ueq, Uanis(C1AA)
\\sim Ueq, Uanis(C147) \\sim Ueq, Uanis(C214) \\sim Ueq, Uanis(C291) \\sim Ueq,
Uanis(C215) \\sim Ueq, Uanis(C199) \\sim Ueq, Uanis(C0AA) \\sim Ueq: with sigma
of 0.01 and sigma for terminal atoms of 0.02
Uanis(C199) \\sim Ueq, Uanis(C214) \\sim Ueq, Uanis(C39) \\sim Ueq, Uanis(C82)
\\sim Ueq, Uanis(C6AA) \\sim Ueq, Uanis(C140) \\sim Ueq, Uanis(C157) \\sim Ueq,
Uanis(C176) \\sim Ueq: with sigma of 0.001 and sigma for terminal atoms of 0.002
Uanis(C176) \\sim Ueq, Uanis(C176) \\sim Ueq: with sigma of 0.001 and sigma for
terminal atoms of 0.002
Uanis(C39) \\sim Ueq, Uanis(C39) \\sim Ueq, Uanis(O041) \\sim Ueq, Uanis(O041)
\\sim Ueq, Uanis(C82) \\sim Ueq, Uanis(C82) \\sim Ueq, Uanis(C6AA) \\sim Ueq,
Uanis(C6AA) \\sim Ueq: with sigma of 0.001 and sigma for terminal atoms of 0.002
Uanis(C147) \\sim Ueq, Uanis(C147) \\sim Ueq, Uanis(C157) \\sim Ueq,
Uanis(C157) \\sim Ueq, Uanis(C182) \\sim Ueq, Uanis(C182) \\sim Ueq: with sigma
of 0.001 and sigma for terminal atoms of 0.002
Uanis(O03E) \\sim Ueq, Uanis(O03E) \\sim Ueq, Uanis(O041) \\sim Ueq,
Uanis(O041) \\sim Ueq, Uanis(C82) \\sim Ueq, Uanis(C82) \\sim Ueq, Uanis(C214)
\\sim Ueq, Uanis(C214) \\sim Ueq: with sigma of 0.001 and sigma for terminal
atoms of 0.002
Uanis(C82) \\sim Ueq, Uanis(C82) \\sim Ueq: with sigma of 0.0001 and sigma for
terminal atoms of 0.0002
Uanis(O041) \\sim Ueq, Uanis(O041) \\sim Ueq: with sigma of 0.0001 and sigma
for terminal atoms of 0.0002
Uanis(C214) \\sim Ueq, Uanis(C214) \\sim Ueq: with sigma of 0.0001 and sigma
for terminal atoms of 0.0002
Uanis(C39) = Uanis(C70) = Uanis(C61) = Uanis(C5AA) = Uanis(C5) = Uanis(C41)
Uanis(C56) = Uanis(C82) = Uanis(C04B)
5.a Secondary CH2 refined with riding coordinates:
 C03P(H03B,H03C), C046(H04A,H04B), C04J(H04D,H04E), C04K(H04F,H04H), C052(H05A,
 H05B), C057(H05C,H05D), C059(H05E,H05F), C05F(H05K,H05L)
5.b Aromatic/amide H refined with riding coordinates:
 C02V(H02V), C02W(H02W), C033(H033), C034(H034), C20(H20), C26(H26), C14(H14),
 C21(H21), C03A(H03A), C03G(H03G), C03J(H03J), C03L(H03L), C79(H79), C90(H90),
 C65(H65), C45(H45), C03X(H03X), C86(H86), C100(H100), C63(H63), C042(H042),
 C043(H043), C04C(H04C), C044(H044), C04W(H04W), C045(H045), C03R(H03R),
 C04N(H04N), C04G(H04G), C57(H57), C4AA(H4AA), C3AA(H3AA), C04M(H04M), C60(H60),
  C140(H140), C157(H157), C116(H116), C04P(H04P), C04R(H04R), C04S(H04S),
 C04T(H04T), C04V(H04V), C04Y(H04Y), C88(H88), C176(H176), C182(H182),
 C186(H186), C68(H68), C054(H054), C055(H055), C056(H056), C05A(H05G),
 C05B(H05H), C05C(H05I), C05E(H05J), C34(H34), C37(H37), C44(H44), C55(H55),
 C59(H59), C69(H69), C99(H99), C51(H51), C74(H74), C56(H56), C82(H82), C9(H9),
 C8(H8), C15(H15), C04H(H04I), C30(H30), C70(H70), C61(H61), C5AA(H5AA), C5(H5),
  C41(H41), C244(H244), C6AA(H6AA), C05D(H05M), C1AA(H1AA), C214(H214),
 C291(H291), C215(H215), C199(H199), C0AA(H0AA)
5.c Fitted hexagon refined as free rotating group:
 C035(C1,C20,C26,C14,C21), C03U(C03W,C79,C90,C65,C45), C03X(C02U,C03S,C86,C100,
 C63), C04F(C044,C04W,C045,C03R,C04N), C04G(C03N,C04L,C57,C4AA,C3AA), C04O(C60,
 C140,C157,C116,C80), C050(C88,C176,C182,C186,C68), C165(C51,C74,C56,C82,C04B),
 C2(C9,C8,C15,C04H,C30), C39(C70,C61,C5AA,C5,C41), C244(C6AA,C05D,C48,C2AA,
 C1AA), C147(C214,C291,C215,C199,C0AA)
5.d Idealised Me refined as rotating group:
 C11(H11A,H11B,H11C)
5.e Idealised tetrahedral OH refined as rotating group:
 O44(H44A)
;
_olex2_submission_special_instructions 'No special instructions were received'
_oxdiff_exptl_absorpt_empirical_details
;
Empirical correction (ABSPACK) includes:
- Absorption correction using spherical harmonics
- Frame scaling
;
_oxdiff_exptl_absorpt_empirical_full_max 6.392
_oxdiff_exptl_absorpt_empirical_full_min 0.369

loop_
_space_group_symop_operation_xyz
'x, y, z'
'-x+1/2, y+1/2, -z+1/2'
'-x, -y, -z'
'x-1/2, -y-1/2, z-1/2'

loop_
_atom_site_label
_atom_site_type_symbol
_atom_site_fract_x
_atom_site_fract_y
_atom_site_fract_z
_atom_site_U_iso_or_equiv
_atom_site_adp_type
_atom_site_occupancy
_atom_site_site_symmetry_order
_atom_site_calc_flag
_atom_site_refinement_flags_posn
_atom_site_refinement_flags_adp
_atom_site_refinement_flags_occupancy
_atom_site_disorder_assembly
_atom_site_disorder_group
Bi01 Bi 0.51944(3) 0.51820(2) 0.76024(2) 0.03571(14) Uani 1 1 d . . . . .
Bi02 Bi 0.62135(3) 0.45679(2) 0.36332(2) 0.03583(14) Uani 1 1 d . . . . .
Bi03 Bi 0.67961(3) 0.49627(2) 0.72825(2) 0.03726(14) Uani 1 1 d . . . . .
Bi04 Bi 0.57920(3) 0.45161(2) 0.52080(3) 0.03796(14) Uani 1 1 d . . . . .
Bi05 Bi 0.67825(3) 0.59049(2) 0.65792(3) 0.03874(14) Uani 1 1 d . . . . .
Bi06 Bi 0.73297(3) 0.52276(2) 0.40407(3) 0.03792(14) Uani 1 1 d . . . . .
Bi07 Bi 0.46471(3) 0.37637(2) 0.46584(3) 0.03900(14) Uani 1 1 d . . . . .
Bi08 Bi 0.58774(3) 0.63090(2) 0.38825(3) 0.04025(15) Uani 1 1 d . . . . .
Bi09 Bi 0.69856(3) 0.41510(2) 0.63041(3) 0.03955(14) Uani 1 1 d . . . . .
Bi1A Bi 0.60658(3) 0.55200(2) 0.29180(2) 0.03873(14) Uani 1 1 d . . . . .
Bi0B Bi 0.73119(3) 0.42742(2) 0.47488(3) 0.03935(15) Uani 1 1 d . . . . .
Bi0C Bi 0.52504(3) 0.60742(2) 0.69540(3) 0.03995(15) Uani 1 1 d . . . . .
Bi0D Bi 0.60707(3) 0.36179(2) 0.41929(3) 0.04126(15) Uani 1 1 d . . . . .
Bi0E Bi 0.57596(3) 0.35083(2) 0.58304(3) 0.04064(15) Uani 1 1 d . . . . .
Bi0A Bi 0.71027(3) 0.60028(2) 0.50310(3) 0.04246(15) Uani 1 1 d . . . . .
Bi0G Bi 0.46511(3) 0.47123(2) 0.40052(3) 0.04400(16) Uani 1 1 d . . . . .
Bi0H Bi 0.70491(3) 0.51456(2) 0.57391(3) 0.04440(16) Uani 1 1 d . . . . .
Bi0I Bi 0.45389(3) 0.55965(2) 0.32050(3) 0.04575(16) Uani 1 1 d . . . . .
Bi0J Bi 0.42636(3) 0.46029(2) 0.54679(3) 0.04782(17) Uani 1 1 d . . . . .
Ti0K Ti 0.62161(13) 0.44334(8) 0.86522(12) 0.0426(7) Uani 1 1 d . . . . .
Ti0L Ti 0.65165(14) 0.58625(8) 0.80627(12) 0.0449(7) Uani 1 1 d . . . . .
Ti0M Ti 0.88884(13) 0.51508(10) 0.63619(14) 0.0530(8) Uani 1 1 d . . . . .
Ti0N Ti 0.74425(14) 0.61798(9) 0.36250(14) 0.0511(8) Uani 1 1 d . . . . .
Ti0O Ti 0.78508(14) 0.49496(11) 0.24578(14) 0.0566(9) Uani 1 1 d . . . . .
Ti0P Ti 0.48103(16) 0.68530(10) 0.79905(15) 0.0587(9) Uani 1 1 d . . . . .
Ti0Q Ti 0.5822(2) 0.72404(13) 0.3161(3) 0.0965(15) Uani 1 1 d . U . . .
Ti0R Ti 0.5672(3) 0.72465(12) 0.4668(2) 0.0981(15) Uani 1 1 d . U . . .
O00S O 0.6101(5) 0.4597(3) 0.9403(5) 0.050(3) Uani 1 1 d . . . . .
O00T O 0.5867(5) 0.5901(3) 0.6386(5) 0.043(3) Uani 1 1 d . . . . .
O00U O 0.6491(5) 0.4339(3) 0.7852(5) 0.047(3) Uani 1 1 d . . . . .
O00V O 0.6413(4) 0.4133(3) 0.4330(4) 0.035(2) Uani 1 1 d . . . . .
O00W O 0.4898(5) 0.5525(3) 0.6867(4) 0.036(2) Uani 1 1 d . . . . .
O00X O 0.5233(4) 0.3849(3) 0.3904(4) 0.038(2) Uani 1 1 d . . . . .
O00Y O 0.6801(5) 0.5329(3) 0.6594(4) 0.041(2) Uani 1 1 d . . . . .
O00Z O 0.6387(5) 0.4976(3) 0.8508(5) 0.045(3) Uani 1 1 d . . . . .
O010 O 0.6070(4) 0.4030(3) 0.6054(4) 0.036(2) Uani 1 1 d . . . . .
O011 O 0.4740(4) 0.5357(2) 0.4024(4) 0.031(2) Uani 1 1 d . . . . .
O012 O 0.6934(4) 0.4741(3) 0.4327(4) 0.033(2) Uani 1 1 d . . . . .
O013 O 0.5433(5) 0.4536(3) 0.8213(5) 0.047(3) Uani 1 1 d . . . . .
O014 O 0.6479(5) 0.6261(3) 0.7539(5) 0.050(3) Uani 1 1 d . . . . .
O015 O 0.5645(4) 0.3681(3) 0.4944(4) 0.037(2) Uani 1 1 d . . . . .
O016 O 0.4101(6) 0.7108(4) 0.7771(7) 0.071(4) Uani 1 1 d . . . . .
O017 O 0.6183(4) 0.6015(3) 0.4648(4) 0.038(2) Uani 1 1 d . . . . .
O018 O 0.6141(4) 0.5068(3) 0.5402(4) 0.035(2) Uani 1 1 d . . . . .
O019 O 0.5639(4) 0.4745(3) 0.4220(4) 0.036(2) Uani 1 1 d . . . . .
O01A O 0.4874(5) 0.3698(3) 0.5655(4) 0.041(2) Uani 1 1 d . . . . .
O01B O 0.9159(6) 0.5441(4) 0.6992(5) 0.064(4) Uani 1 1 d . . . . .
O01C O 0.8605(5) 0.4800(4) 0.2800(5) 0.061(3) Uani 1 1 d . . . . .
O01D O 0.7104(5) 0.5611(3) 0.7678(5) 0.053(3) Uani 1 1 d . . . . .
O01E O 0.7047(5) 0.5443(3) 0.4786(4) 0.043(3) Uani 1 1 d . . . . .
O01F O 0.7690(5) 0.4533(4) 0.2043(6) 0.063(4) Uani 1 1 d . . . . .
O01G O 0.9348(5) 0.4768(4) 0.6660(5) 0.057(3) Uani 1 1 d . . . . .
O01H O 0.8001(6) 0.5997(4) 0.3092(5) 0.062(3) Uani 1 1 d . . . . .
O01I O 0.6061(6) 0.3984(3) 0.8776(5) 0.054(3) Uani 1 1 d . . . . .
O01J O 0.7072(5) 0.4391(3) 0.8917(5) 0.054(3) Uani 1 1 d . . . . .
O01K O 0.6917(4) 0.4438(3) 0.5479(4) 0.040(2) Uani 1 1 d . . . . .
O01L O 0.4351(6) 0.6420(3) 0.7697(5) 0.053(3) Uani 1 1 d . . . . .
O01M O 0.6794(5) 0.5715(3) 0.5724(5) 0.043(3) Uani 1 1 d . . . . .
O01N O 0.6417(4) 0.5185(3) 0.3602(4) 0.038(2) Uani 1 1 d . . . . .
O01O O 0.5472(6) 0.6483(4) 0.8187(5) 0.060(3) Uani 1 1 d . . . . .
O01P O 0.6710(5) 0.5528(3) 0.8742(5) 0.051(3) Uani 1 1 d . . . . .
O01Q O 0.6962(5) 0.5045(3) 0.2276(5) 0.051(3) Uani 1 1 d . . . . .
O01R O 0.5059(6) 0.6811(3) 0.7204(5) 0.054(3) Uani 1 1 d . . . . .
O01S O 0.6193(6) 0.6166(3) 0.8670(5) 0.060(3) Uani 1 1 d . . . . .
O01T O 0.9381(5) 0.5324(4) 0.5840(6) 0.061(3) Uani 1 1 d . . . . .
O01U O 0.8227(5) 0.4912(4) 0.6734(5) 0.055(3) Uani 1 1 d . . . . .
O01V O 0.3926(5) 0.6165(3) 0.6884(5) 0.042(2) Uani 1 1 d . . . . .
O01W O 0.7239(6) 0.6529(4) 0.2963(6) 0.067(4) Uani 1 1 d . . . . .
O01X O 0.7089(6) 0.6486(3) 0.4144(5) 0.056(3) Uani 1 1 d . . . . .
O01Y O 0.5244(4) 0.5241(3) 0.2948(4) 0.037(2) Uani 1 1 d . . . . .
O01Z O 0.8105(6) 0.5215(4) 0.1858(5) 0.070(4) Uani 1 1 d . . . . .
O020 O 0.5831(5) 0.4960(3) 0.7118(4) 0.041(2) Uani 1 1 d . . . . .
O021 O 0.7865(5) 0.5901(3) 0.4243(5) 0.053(3) Uani 1 1 d . . . . .
O022 O 0.8080(5) 0.4785(3) 0.4748(5) 0.049(3) Uani 1 1 d . . . . .
O023 O 0.7560(5) 0.4735(3) 0.3185(5) 0.053(3) Uani 1 1 d . . . . .
O024 O 0.6047(5) 0.4886(3) 0.2387(4) 0.042(3) Uani 1 1 d . . . . .
O025 O 0.8467(5) 0.4884(4) 0.5646(5) 0.057(3) Uani 1 1 d . . . . .
O027 O 0.7394(5) 0.4218(3) 0.3611(5) 0.053(3) Uani 1 1 d . . . . .
O028 O 0.5902(5) 0.5663(3) 0.7683(4) 0.046(3) Uani 1 1 d . . . . .
O029 O 0.4611(6) 0.6422(3) 0.3155(5) 0.059(3) Uani 1 1 d . . . . .
O02A O 0.4747(6) 0.6829(4) 0.8779(6) 0.073(4) Uani 1 1 d . . . . .
O02B O 0.4751(4) 0.4320(3) 0.4811(4) 0.034(2) Uani 1 1 d . . . . .
N02C N 0.7409(7) 0.6153(4) 0.8379(6) 0.054(4) Uani 1 1 d . . . . .
O O 0.6649(6) 0.6452(4) 0.5699(6) 0.062(3) Uani 1 1 d . . . . .
O02E O 0.5300(7) 0.7251(4) 0.8070(7) 0.081(4) Uani 1 1 d . . . . .
O02F O 0.6853(6) 0.5892(4) 0.3527(5) 0.063(4) Uani 1 1 d . . . . .
N02G O 0.5574(4) 0.5809(3) 0.3510(4) 0.038(2) Uani 1 1 d . . . . .
O02H O 0.5747(6) 0.6730(3) 0.6635(6) 0.056(3) Uani 1 1 d . . . . .
O02I O 0.7856(6) 0.5422(4) 0.2881(5) 0.061(3) Uani 1 1 d . . . . .
O02J O 0.4954(8) 0.7036(4) 0.4865(8) 0.089(5) Uani 1 1 d . . . . .
O02K O 0.8273(5) 0.5550(4) 0.6130(5) 0.057(3) Uani 1 1 d . . . . .
N02L N 0.8215(7) 0.6558(5) 0.3976(8) 0.065(4) Uani 1 1 d . . . . .
N02M O 0.6796(7) 0.3926(3) 0.7274(6) 0.071(4) Uani 1 1 d . . . . .
C02O C 0.6588(8) 0.5215(5) 0.8870(7) 0.047(4) Uani 1 1 d . U . . .
O02P O 0.6497(7) 0.6871(5) 0.3155(9) 0.096(6) Uani 1 1 d . . . . .
O02Q O 0.5107(9) 0.7475(5) 0.3048(9) 0.111(6) Uani 1 1 d . U . . .
O02R O 0.6940(7) 0.3420(5) 0.5803(8) 0.088(5) Uani 1 1 d . . . . .
C02S C 0.6431(8) 0.4833(5) 0.9733(7) 0.050(4) Uani 1 1 d . U . . .
C02T C 0.6669(8) 0.5139(5) 0.9518(7) 0.047(4) Uani 1 1 d . U . . .
C02V C 0.7879(9) 0.4001(6) 0.9216(9) 0.065(5) Uani 1 1 d . U . . .
H02V H 0.795943 0.411672 0.958234 0.078 Uiso 1 1 calc R . . . .
C02W C 0.6985(8) 0.5377(5) 0.9880(7) 0.050(4) Uani 1 1 d . U . . .
H02W H 0.714146 0.558400 0.971957 0.060 Uiso 1 1 calc R . . . .
C02X C 0.7299(8) 0.3942(5) 0.8239(7) 0.049(4) Uani 1 1 d . U . . .
O02Y O 0.5307(11) 0.7694(6) 0.4615(12) 0.146(8) Uani 1 1 d . U . . .
C02Z C 0.7737(7) 0.4419(5) 0.3382(7) 0.045(4) Uani 1 1 d . U . . .
C030 C 0.8302(9) 0.5550(6) 0.1789(8) 0.059(5) Uani 1 1 d . U . . .
C031 C 0.5125(9) 0.6718(6) 0.9260(8) 0.061(5) Uani 1 1 d . U . . .
C033 C 0.8116(11) 0.3544(7) 0.8553(10) 0.080(6) Uani 1 1 d . U . . .
H033 H 0.835818 0.334812 0.847510 0.096 Uiso 1 1 calc R . . . .
C034 C 0.8220(11) 0.3713(6) 0.9070(11) 0.079(6) Uani 1 1 d . U . . .
H034 H 0.854061 0.363175 0.934801 0.095 Uiso 1 1 calc R . . . .
C035 C 0.6800(7) 0.7411(5) 0.5535(7) 0.096(8) Uani 1 1 d D U . . .
C1 C 0.6931(7) 0.7062(4) 0.5709(7) 0.065(5) Uani 1 1 d G U . . .
C20 C 0.7435(8) 0.6989(4) 0.6108(8) 0.094(8) Uani 1 1 d G U . . .
H20 H 0.752390 0.675003 0.622676 0.113 Uiso 1 1 calc R . . . .
C26 C 0.7808(7) 0.7265(6) 0.6333(8) 0.136(12) Uani 1 1 d G U . . .
H26 H 0.815188 0.721547 0.660525 0.163 Uiso 1 1 calc R . . . .
C14 C 0.7677(9) 0.7615(5) 0.6158(9) 0.122(11) Uani 1 1 d G U . . .
H14 H 0.793193 0.780380 0.631206 0.147 Uiso 1 1 calc R . . . .
C21 C 0.7173(10) 0.7688(4) 0.5759(9) 0.133(12) Uani 1 1 d G U . . .
H21 H 0.708400 0.792670 0.564038 0.159 Uiso 1 1 calc R . . . .
C036 C 0.7196(9) 0.4355(5) 0.1812(8) 0.056(5) Uani 1 1 d . U . . .
C037 C 0.7404(8) 0.4112(5) 0.8784(8) 0.048(4) Uani 1 1 d . U . . .
C038 C 0.6645(8) 0.4481(5) 0.1906(7) 0.046(4) Uani 1 1 d . U . . .
C039 C 0.5760(9) 0.6385(5) 0.8660(8) 0.053(4) Uani 1 1 d . U . . .
C03A C 0.7661(10) 0.3656(5) 0.8141(9) 0.064(5) Uani 1 1 d . U . . .
H03A H 0.759185 0.353504 0.777955 0.077 Uiso 1 1 calc R . . . .
O03B O 0.500000 0.500000 0.500000 0.043(4) Uani 1 2 d S T P . .
O03D O 0.5777(9) 0.7108(5) 0.3951(8) 0.099(5) Uani 1 1 d . . . . .
O03E O 0.7077(8) 0.3589(5) 0.4960(7) 0.086(5) Uani 1 1 d . U . . .
C03F C 0.7211(7) 0.3378(4) 0.5390(8) 0.046(4) Uani 1 1 d D U . . .
C03G C 0.6512(9) 0.4767(6) 1.0322(8) 0.059(5) Uani 1 1 d . U . . .
H03G H 0.634098 0.456366 1.047966 0.071 Uiso 1 1 calc R . . . .
C03H C 0.3942(7) 0.6409(5) 0.7265(7) 0.042(4) Uani 1 1 d . U . . .
C03I C 0.6810(8) 0.4072(5) 0.7788(8) 0.052(4) Uani 1 1 d . U . . .
C03J C 0.7085(9) 0.5329(6) 1.0472(8) 0.062(5) Uani 1 1 d . U . . .
H03J H 0.729542 0.550102 1.072175 0.074 Uiso 1 1 calc R . . . .
O03K O 0.6082(8) 0.6824(4) 0.5108(8) 0.089(5) Uani 1 1 d . . . . .
C03L C 0.6173(9) 0.3965(5) 0.1338(8) 0.057(5) Uani 1 1 d . U . . .
H03L H 0.582991 0.383240 0.117989 0.069 Uiso 1 1 calc R . . . .
O03M O 0.6614(7) 0.4616(4) 0.6556(5) 0.077(5) Uani 1 1 d . . . . .
C03O C 0.8790(8) 0.4521(5) 0.3116(8) 0.054(4) Uani 1 1 d . U . . .
C03P C 0.6841(9) 0.6566(5) 0.7710(9) 0.058(5) Uani 1 1 d . U . . .
H03B H 0.665857 0.670701 0.799817 0.070 Uiso 1 1 calc R . . . .
H03C H 0.686863 0.671908 0.736819 0.070 Uiso 1 1 calc R . . . .
O03Q O 0.6303(12) 0.7630(6) 0.3344(12) 0.150(7) Uani 1 1 d . U . . .
C03T C 0.5628(9) 0.6505(5) 0.9224(8) 0.058(5) Uani 1 1 d . U . . .
C03U C 0.3465(6) 0.6682(4) 0.7217(6) 0.055(5) Uani 1 1 d . U . . .
C03W C 0.3569(7) 0.7013(4) 0.7483(7) 0.082(7) Uani 1 1 d G U . . .
C79 C 0.3124(9) 0.7271(4) 0.7422(9) 0.142(13) Uani 1 1 d G U . . .
H79 H 0.319541 0.749703 0.760370 0.170 Uiso 1 1 calc R . . . .
C90 C 0.2574(8) 0.7199(5) 0.7093(10) 0.147(14) Uani 1 1 d G U . . .
H90 H 0.226909 0.737603 0.705113 0.176 Uiso 1 1 calc R . . . .
C65 C 0.2469(6) 0.6869(5) 0.6827(8) 0.107(9) Uani 1 1 d G U . . .
H65 H 0.209287 0.681966 0.660262 0.129 Uiso 1 1 calc R . . . .
C45 C 0.2915(7) 0.6610(4) 0.6889(7) 0.085(7) Uani 1 1 d G U . . .
H45 H 0.284296 0.638430 0.670667 0.102 Uiso 1 1 calc R . . . .
C03V C 0.5206(9) 0.5480(6) 0.9391(9) 0.062(5) Uani 1 1 d . U . . .
C03X C 0.9398(7) 0.5896(5) 0.7636(7) 0.092(8) Uani 1 1 d . U . . .
H03X H 0.965828 0.574129 0.787609 0.110 Uiso 1 1 calc R . . . .
C02U C 0.9091(7) 0.5772(4) 0.7114(7) 0.060(5) Uani 1 1 d G U . . .
C03S C 0.8710(7) 0.5999(5) 0.6763(6) 0.082(7) Uani 1 1 d G U . . .
C86 C 0.8636(9) 0.6350(5) 0.6933(10) 0.137(12) Uani 1 1 d G U . . .
H86 H 0.837572 0.650503 0.669294 0.164 Uiso 1 1 calc R . . . .
C100 C 0.8943(11) 0.6474(4) 0.7455(11) 0.168(16) Uani 1 1 d G U . . .
H100 H 0.889234 0.671378 0.757135 0.202 Uiso 1 1 calc R . . . .
C63 C 0.9324(10) 0.6247(6) 0.7806(8) 0.142(13) Uani 1 1 d G U . . .
H63 H 0.953363 0.633192 0.816293 0.171 Uiso 1 1 calc R . . . .
O03Y O 0.7724(8) 0.4533(5) 0.7199(9) 0.102(5) Uani 1 1 d . U . . .
C03Z C 0.9404(8) 0.5308(5) 0.5275(7) 0.047(4) Uani 1 1 d . U . . .
O041 O 0.7958(9) 0.6087(5) 0.5977(8) 0.104(2) Uani 1 1 d . U . . .
C042 C 0.6729(8) 0.3859(5) 0.1260(8) 0.057(5) Uani 1 1 d . U . . .
H042 H 0.677402 0.365512 0.102811 0.068 Uiso 1 1 calc R . . . .
C043 C 0.6281(10) 0.7400(6) 0.6971(10) 0.074(6) Uani 1 1 d . U . . .
H043 H 0.638313 0.729258 0.662921 0.089 Uiso 1 1 calc R . . . .
C046 C 0.7863(11) 0.5878(6) 0.8379(10) 0.078(6) Uani 1 1 d . U . . .
H04A H 0.785851 0.571996 0.871979 0.094 Uiso 1 1 calc R . . . .
H04B H 0.826274 0.599018 0.840873 0.094 Uiso 1 1 calc R . . . .
C047 C 0.8015(9) 0.5735(6) 0.2764(9) 0.060(5) Uani 1 1 d . U . . .
O048 O 0.5306(7) 0.6775(4) 0.2921(9) 0.098(6) Uani 1 1 d . . . . .
C049 C 0.5836(10) 0.7241(6) 0.7253(9) 0.069(6) Uani 1 1 d . U . . .
C04C C 0.6867(10) 0.5019(6) 1.0689(9) 0.068(5) Uani 1 1 d . U . . .
H04C H 0.695420 0.497202 1.109274 0.082 Uiso 1 1 calc R . . . .
C04D C 0.8496(7) 0.4933(4) 0.5118(7) 0.042(4) Uani 1 1 d . U . . .
N04E N 0.5194(8) 0.5420(6) 0.8926(7) 0.079(6) Uani 1 1 d . . . . .
C04F C 0.4930(4) 0.4345(3) 0.8258(5) 0.047(4) Uani 1 1 d . U . . .
C044 C 0.4470(5) 0.4498(2) 0.8513(5) 0.047(4) Uani 1 1 d G U . . .
H044 H 0.451682 0.473131 0.867432 0.056 Uiso 1 1 calc R . . . .
C04W C 0.3942(4) 0.4311(3) 0.8530(5) 0.054(4) Uani 1 1 d G U . . .
H04W H 0.362795 0.441578 0.870395 0.065 Uiso 1 1 calc R . . . .
C045 C 0.3874(4) 0.3970(3) 0.8294(5) 0.055(5) Uani 1 1 d G U . . .
H045 H 0.351265 0.384231 0.830562 0.067 Uiso 1 1 calc R . . . .
C03R C 0.4333(5) 0.3817(2) 0.8039(5) 0.056(5) Uani 1 1 d G U . . .
H03R H 0.428622 0.358436 0.787767 0.067 Uiso 1 1 calc R . . . .
C04N C 0.4861(4) 0.4005(3) 0.8022(5) 0.049(4) Uani 1 1 d G U . . .
H04N H 0.517510 0.389989 0.784803 0.059 Uiso 1 1 calc R . . . .
C04G C 0.3720(7) 0.6923(4) 0.2814(7) 0.071(6) Uani 1 1 d . U . . .
H04G H 0.359430 0.668129 0.278112 0.085 Uiso 1 1 calc R . . . .
C03N C 0.4326(6) 0.7006(4) 0.2892(8) 0.081(7) Uani 1 1 d G U . . .
C04L C 0.4509(7) 0.7360(5) 0.2940(9) 0.103(9) Uani 1 1 d G U . . .
C57 C 0.4087(10) 0.7632(4) 0.2911(10) 0.158(15) Uani 1 1 d G U . . .
H57 H 0.421237 0.787364 0.294351 0.190 Uiso 1 1 calc R . . . .
C4AA C 0.3481(9) 0.7549(4) 0.2833(10) 0.146(13) Uani 1 1 d G U . . .
H4AA H 0.319244 0.773467 0.281308 0.175 Uiso 1 1 calc R . . . .
C3AA C 0.3297(6) 0.7195(5) 0.2785(8) 0.086(7) Uani 1 1 d G U . . .
H3AA H 0.288340 0.713850 0.273189 0.103 Uiso 1 1 calc R . . . .
C04I C 0.6852(10) 0.6761(6) 0.2819(10) 0.066(5) Uani 1 1 d . U . . .
C04J C 0.7748(9) 0.5665(5) 0.7839(9) 0.062(5) Uani 1 1 d . U . . .
H04D H 0.791088 0.579054 0.752189 0.075 Uiso 1 1 calc R . . . .
H04E H 0.795021 0.543068 0.789843 0.075 Uiso 1 1 calc R . . . .
C04K C 0.7459(11) 0.6444(6) 0.7971(10) 0.077(6) Uani 1 1 d . U . . .
H04F H 0.768278 0.636210 0.765957 0.092 Uiso 1 1 calc R . . . .
H04H H 0.768024 0.664588 0.817533 0.092 Uiso 1 1 calc R . . . .
C04M C 0.8507(10) 0.6155(6) 0.2133(10) 0.072(6) Uani 1 1 d . U . . .
H04M H 0.850798 0.633185 0.242541 0.086 Uiso 1 1 calc R . . . .
C04O C 0.8780(8) 0.4511(6) 0.7376(9) 0.083(6) Uani 1 1 d . U . . .
C60 C 0.8794(10) 0.4337(6) 0.7905(9) 0.124(9) Uani 1 1 d G U . . .
H60 H 0.843637 0.430695 0.807080 0.149 Uiso 1 1 calc R . . . .
C140 C 0.9332(13) 0.4206(7) 0.8192(9) 0.173(11) Uani 1 1 d G U . . .
H140 H 0.934166 0.408695 0.855417 0.208 Uiso 1 1 calc R . . . .
C157 C 0.9855(10) 0.4249(8) 0.7950(13) 0.195(13) Uani 1 1 d G U . . .
H157 H 1.022283 0.415985 0.814646 0.234 Uiso 1 1 calc R . . . .
C116 C 0.9841(8) 0.4423(8) 0.7421(13) 0.168(13) Uani 1 1 d G U . . .
H116 H 1.019871 0.445275 0.725538 0.202 Uiso 1 1 calc R . . . .
C80 C 0.9303(11) 0.4554(6) 0.7134(9) 0.130(10) Uani 1 1 d G U . . .
C04P C 0.5351(13) 0.6746(8) 1.0297(13) 0.101(8) Uani 1 1 d . U . . .
H04P H 0.527186 0.683132 1.066371 0.121 Uiso 1 1 calc R . . . .
C04Q C 0.5545(9) 0.6903(5) 0.7014(9) 0.061(5) Uani 1 1 d . U . . .
C04R C 0.9863(8) 0.5492(5) 0.5057(8) 0.054(4) Uani 1 1 d . U . . .
H04R H 1.014219 0.562647 0.531334 0.065 Uiso 1 1 calc R . . . .
C04S C 0.5008(12) 0.6844(8) 0.9806(11) 0.090(7) Uani 1 1 d . U . . .
H04S H 0.468142 0.700124 0.982351 0.108 Uiso 1 1 calc R . . . .
C04T C 0.7236(10) 0.4042(6) 0.1510(9) 0.063(5) Uani 1 1 d . U . . .
H04T H 0.761973 0.394915 0.147071 0.076 Uiso 1 1 calc R . . . .
C04U C 0.6543(8) 0.4815(5) 0.2223(7) 0.052(4) Uani 1 1 d . U . . .
C04V C 0.5954(11) 0.6408(7) 0.9724(10) 0.077(6) Uani 1 1 d . U . . .
H04V H 0.628969 0.625717 0.970760 0.092 Uiso 1 1 calc R . . . .
C04X C 0.5680(12) 0.7401(7) 0.7762(11) 0.082(7) Uani 1 1 d . U . . .
C04Y C 0.9380(9) 0.4423(6) 0.3183(8) 0.062(5) Uani 1 1 d . U . . .
H04Y H 0.966195 0.456387 0.301650 0.074 Uiso 1 1 calc R . . . .
C04Z C 0.8360(9) 0.4309(5) 0.3378(8) 0.057(5) Uani 1 1 d . U . . .
C050 C 0.6077(12) 0.3673(6) 0.9067(12) 0.126(9) Uani 1 1 d . U . . .
C88 C 0.6355(12) 0.3652(7) 0.9638(11) 0.140(11) Uani 1 1 d G U . . .
H88 H 0.645998 0.386465 0.985180 0.168 Uiso 1 1 calc R . . . .
C176 C 0.6480(12) 0.3321(9) 0.9897(10) 0.187(12) Uani 1 1 d G U . . .
H176 H 0.667077 0.330740 1.028713 0.225 Uiso 1 1 calc R . . . .
C182 C 0.6327(14) 0.3011(7) 0.9584(15) 0.206(13) Uani 1 1 d G U . . .
H182 H 0.641288 0.278459 0.976060 0.248 Uiso 1 1 calc R . . . .
C186 C 0.6049(14) 0.3031(7) 0.9012(15) 0.196(13) Uani 1 1 d G U . . .
H186 H 0.594418 0.281902 0.879873 0.236 Uiso 1 1 calc R . . . .
C68 C 0.5924(12) 0.3362(9) 0.8754(10) 0.149(11) Uani 1 1 d G U . . .
H68 H 0.573339 0.337626 0.836339 0.179 Uiso 1 1 calc R . . . .
C052 C 0.7906(11) 0.6898(7) 0.4104(11) 0.084(7) Uani 1 1 d . U . . .
H05A H 0.817934 0.704265 0.438207 0.101 Uiso 1 1 calc R . . . .
H05B H 0.781175 0.703765 0.374139 0.101 Uiso 1 1 calc R . . . .
C053 C 0.4773(9) 0.6714(5) 0.2987(8) 0.057(5) Uani 1 1 d . U . . .
C054 C 0.6124(7) 0.4275(4) 0.1661(7) 0.042(4) Uani 1 1 d . U . . .
H054 H 0.573783 0.435372 0.172231 0.051 Uiso 1 1 calc R . . . .
C055 C 0.9559(10) 0.4128(6) 0.3486(10) 0.068(5) Uani 1 1 d . U . . .
H055 H 0.996762 0.406091 0.351602 0.082 Uiso 1 1 calc R . . . .
C056 C 0.8568(9) 0.4008(5) 0.3686(8) 0.057(5) Uani 1 1 d . U . . .
H056 H 0.829490 0.386091 0.385154 0.068 Uiso 1 1 calc R . . . .
C057 C 0.8484(8) 0.5993(5) 0.4479(9) 0.061(5) Uani 1 1 d . U . . .
H05C H 0.876621 0.589733 0.422911 0.073 Uiso 1 1 calc R . . . .
H05D H 0.859005 0.589553 0.487561 0.073 Uiso 1 1 calc R . . . .
C058 C 0.8975(7) 0.5121(5) 0.4902(7) 0.042(4) Uani 1 1 d . U . . .
C059 C 0.7354(10) 0.6832(6) 0.4347(9) 0.069(6) Uani 1 1 d . U . . .
H05E H 0.706528 0.702640 0.422819 0.083 Uiso 1 1 calc R . . . .
H05F H 0.744080 0.683210 0.477600 0.083 Uiso 1 1 calc R . . . .
C05A C 0.9916(9) 0.5479(6) 0.4484(9) 0.063(5) Uani 1 1 d . U . . .
H05G H 1.023747 0.559882 0.434320 0.076 Uiso 1 1 calc R . . . .
C05B C 0.9020(8) 0.5114(5) 0.4303(8) 0.053(4) Uani 1 1 d . U . . .
H05H H 0.872706 0.499159 0.404194 0.064 Uiso 1 1 calc R . . . .
C05C C 0.6576(13) 0.7712(8) 0.7179(13) 0.100(8) Uani 1 1 d . U . . .
H05I H 0.689439 0.780837 0.700108 0.120 Uiso 1 1 calc R . . . .
C05E C 0.9181(9) 0.3915(6) 0.3757(9) 0.066(5) Uani 1 1 d . U . . .
H05J H 0.932768 0.371453 0.398346 0.079 Uiso 1 1 calc R . . . .
C05F C 0.8502(13) 0.6399(7) 0.4489(12) 0.099(8) Uani 1 1 d . U . . .
H05K H 0.830993 0.648493 0.481988 0.119 Uiso 1 1 calc R . . . .
H05L H 0.892439 0.647765 0.455391 0.119 Uiso 1 1 calc R . . . .
C29 C 0.8287(6) 0.5847(5) 0.6254(7) 0.037(3) Uani 1 1 d . U . . .
C33 C 0.8289(10) 0.5808(6) 0.2222(9) 0.068(5) Uani 1 1 d . U . . .
C34 C 0.9488(9) 0.5286(6) 0.4094(9) 0.063(5) Uani 1 1 d . U . . .
H34 H 0.952451 0.527459 0.369275 0.076 Uiso 1 1 calc R . . . .
C37 C 0.8733(11) 0.5979(7) 0.1208(11) 0.085(7) Uani 1 1 d . U . . .
H37 H 0.887487 0.603926 0.085521 0.102 Uiso 1 1 calc R . . . .
C44 C 0.5962(12) 0.7716(7) 0.7970(12) 0.089(7) Uani 1 1 d . U . . .
H44 H 0.586872 0.781854 0.831922 0.107 Uiso 1 1 calc R . . . .
C52 C 0.8224(10) 0.4683(7) 0.7116(10) 0.072(6) Uani 1 1 d . U . . .
C55 C 0.6380(14) 0.7882(9) 0.7671(13) 0.109(9) Uani 1 1 d . U . . .
H55 H 0.653622 0.810917 0.779413 0.131 Uiso 1 1 calc R . . . .
C59 C 0.8547(11) 0.5631(7) 0.1276(11) 0.084(7) Uani 1 1 d . U . . .
H59 H 0.858205 0.545333 0.099119 0.101 Uiso 1 1 calc R . . . .
C69 C 0.5836(15) 0.6512(9) 1.0254(14) 0.110(9) Uani 1 1 d . U . . .
H69 H 0.607683 0.642766 1.059529 0.132 Uiso 1 1 calc R . . . .
C99 C 0.8726(11) 0.6236(7) 0.1607(11) 0.084(7) Uani 1 1 d . U . . .
H99 H 0.886447 0.646897 0.153805 0.101 Uiso 1 1 calc R . . . .
C165 C 0.6814(9) 0.6905(5) 0.2229(6) 0.081(6) Uani 1 1 d . U . . .
C51 C 0.7251(8) 0.6811(5) 0.1892(8) 0.092(7) Uani 1 1 d G U . . .
H51 H 0.756958 0.665839 0.204648 0.110 Uiso 1 1 calc R . . . .
C74 C 0.7221(9) 0.6941(6) 0.1329(8) 0.128(11) Uani 1 1 d G U . . .
H74 H 0.751939 0.687629 0.109848 0.154 Uiso 1 1 calc R . . . .
C56 C 0.6754(10) 0.7164(6) 0.1102(7) 0.126(3) Uani 1 1 d G U . . .
H56 H 0.673399 0.725251 0.071752 0.151 Uiso 1 1 calc R . . . .
C82 C 0.6318(9) 0.7258(5) 0.1439(9) 0.126(3) Uani 1 1 d G U . . .
H82 H 0.599879 0.741085 0.128456 0.151 Uiso 1 1 calc R . . . .
C04B C 0.6347(8) 0.7129(6) 0.2002(9) 0.126(3) Uani 1 1 d G U . . .
O44 O 0.7526(15) 0.2833(8) 0.6157(14) 0.168(11) Uani 1 1 d . . . . .
H44A H 0.743065 0.303778 0.625793 0.252 Uiso 1 1 calc GR . . . .
C2 C 0.4532(7) 0.7148(5) 0.5171(7) 0.077(6) Uani 1 1 d . U . . .
C9 C 0.3980(8) 0.7279(5) 0.4921(6) 0.105(9) Uani 1 1 d G U . . .
H9 H 0.387805 0.728193 0.451078 0.125 Uiso 1 1 calc R . . . .
C8 C 0.3577(7) 0.7406(5) 0.5271(8) 0.121(11) Uani 1 1 d G U . . .
H8 H 0.319936 0.749601 0.510040 0.146 Uiso 1 1 calc R . . . .
C15 C 0.3726(8) 0.7402(5) 0.5872(8) 0.086(7) Uani 1 1 d G U . . .
H15 H 0.345043 0.748896 0.611106 0.103 Uiso 1 1 calc R . . . .
C04H C 0.4278(8) 0.7271(5) 0.6122(6) 0.106(9) Uani 1 1 d G U . . .
H04I H 0.438020 0.726783 0.653213 0.127 Uiso 1 1 calc R . . . .
C30 C 0.4681(7) 0.7144(5) 0.5772(7) 0.108(9) Uani 1 1 d G U . . .
H30 H 0.505890 0.705373 0.594252 0.130 Uiso 1 1 calc R . . . .
C3 C 0.6531(11) 0.6771(7) 0.5505(11) 0.076(6) Uani 1 1 d . U . . .
C11 C 0.5203(13) 0.5551(9) 1.0021(11) 0.106(9) Uani 1 1 d . U . . .
H11A H 0.508182 0.579861 1.007357 0.160 Uiso 1 1 calc GR . . . .
H11B H 0.560412 0.551172 1.023245 0.160 Uiso 1 1 calc GR . . . .
H11C H 0.491947 0.538924 1.017009 0.160 Uiso 1 1 calc GR . . . .
O58 O 0.6290(10) 0.7489(6) 0.5095(10) 0.143(8) Uani 1 1 d D U . . .
C39 C 0.5125(18) 0.8033(11) 0.480(3) 0.256(10) Uani 1 1 d . U . . .
C70 C 0.5049(18) 0.8319(18) 0.4419(15) 0.256(10) Uani 1 1 d G U . . .
H70 H 0.505241 0.827993 0.401621 0.307 Uiso 1 1 calc R . . . .
C61 C 0.4968(18) 0.8661(13) 0.462(2) 0.256(10) Uani 1 1 d G U . . .
H61 H 0.491590 0.885627 0.436178 0.307 Uiso 1 1 calc R . . . .
C5AA C 0.4963(18) 0.8718(11) 0.521(3) 0.256(10) Uani 1 1 d G U . . .
H5AA H 0.490710 0.895153 0.535426 0.307 Uiso 1 1 calc R . . . .
C5 C 0.5038(17) 0.8432(17) 0.5598(15) 0.256(10) Uani 1 1 d G U . . .
H5 H 0.503480 0.847045 0.600119 0.307 Uiso 1 1 calc R . . . .
C41 C 0.5119(18) 0.8089(13) 0.539(2) 0.256(10) Uani 1 1 d G U . . .
H41 H 0.517132 0.789411 0.565563 0.307 Uiso 1 1 calc R . . . .
C244 C 0.8619(9) 0.2652(6) 0.5205(12) 0.144(11) Uani 1 1 d . U . . .
H244 H 0.893961 0.249223 0.517395 0.172 Uiso 1 1 calc R . . . .
C6AA C 0.8467(9) 0.2911(7) 0.4783(10) 0.153(9) Uani 1 1 d G U . . .
H6AA H 0.868492 0.292921 0.446345 0.184 Uiso 1 1 calc R . . . .
C05D C 0.7998(9) 0.3144(5) 0.4828(8) 0.097(7) Uani 1 1 d G U . . .
H05M H 0.789460 0.332189 0.453987 0.116 Uiso 1 1 calc R . . . .
C48 C 0.7680(8) 0.3118(5) 0.5296(10) 0.092(7) Uani 1 1 d DG U . . .
C2AA C 0.7831(11) 0.2859(7) 0.5718(9) 0.155(15) Uani 1 1 d G U . . .
C1AA C 0.8301(12) 0.2625(6) 0.5672(11) 0.160(12) Uani 1 1 d G U . . .
H1AA H 0.840396 0.244794 0.596088 0.192 Uiso 1 1 calc R . . . .
O16 O 0.5815(9) 0.7198(5) 0.2482(11) 0.139(10) Uani 1 1 d . . . . .
C147 C 0.6359(18) 0.8012(9) 0.335(3) 0.225(10) Uani 1 1 d . U . . .
C214 C 0.6259(19) 0.8205(17) 0.2838(19) 0.263(3) Uani 1 1 d G U . . .
H214 H 0.626929 0.808783 0.247740 0.316 Uiso 1 1 calc R . . . .
C291 C 0.6146(19) 0.8569(17) 0.285(2) 0.290(14) Uani 1 1 d G U . . .
H291 H 0.607758 0.870104 0.249929 0.348 Uiso 1 1 calc R . . . .
C215 C 0.613(2) 0.8740(9) 0.338(3) 0.297(14) Uani 1 1 d G U . . .
H215 H 0.605343 0.898927 0.338767 0.356 Uiso 1 1 calc R . . . .
C199 C 0.6231(19) 0.8547(17) 0.389(2) 0.291(12) Uani 1 1 d G U . . .
H199 H 0.622099 0.866428 0.425417 0.350 Uiso 1 1 calc R . . . .
C0AA C 0.6345(18) 0.8183(16) 0.388(2) 0.252(12) Uani 1 1 d G U . . .
H0AA H 0.641271 0.805106 0.423229 0.302 Uiso 1 1 calc R . . . .

loop_
_atom_site_aniso_label
_atom_site_aniso_U_11
_atom_site_aniso_U_22
_atom_site_aniso_U_33
_atom_site_aniso_U_23
_atom_site_aniso_U_13
_atom_site_aniso_U_12
Bi01 0.0349(3) 0.0429(3) 0.0296(3) 0.0016(2) 0.0057(2) -0.0046(2)
Bi02 0.0334(3) 0.0439(3) 0.0313(3) 0.0000(2) 0.0086(2) -0.0016(2)
Bi03 0.0328(3) 0.0450(3) 0.0334(3) 0.0045(2) 0.0030(2) -0.0045(2)
Bi04 0.0365(3) 0.0425(3) 0.0355(3) 0.0010(2) 0.0073(2) -0.0075(3)
Bi05 0.0360(3) 0.0436(3) 0.0365(3) -0.0024(3) 0.0048(2) -0.0092(3)
Bi06 0.0295(3) 0.0508(4) 0.0346(3) 0.0007(3) 0.0086(2) -0.0056(3)
Bi07 0.0409(3) 0.0329(3) 0.0430(3) -0.0011(2) 0.0053(3) -0.0047(2)
Bi08 0.0438(3) 0.0392(3) 0.0385(3) 0.0047(3) 0.0086(3) -0.0092(3)
Bi09 0.0361(3) 0.0440(3) 0.0382(3) 0.0051(3) 0.0039(2) 0.0028(3)
Bi1A 0.0390(3) 0.0478(4) 0.0298(3) 0.0036(2) 0.0061(2) -0.0061(3)
Bi0B 0.0301(3) 0.0495(4) 0.0389(3) 0.0020(3) 0.0064(2) 0.0032(3)
Bi0C 0.0426(3) 0.0449(3) 0.0327(3) -0.0008(3) 0.0064(2) -0.0034(3)
Bi0D 0.0438(3) 0.0404(3) 0.0399(3) -0.0011(3) 0.0072(3) 0.0038(3)
Bi0E 0.0444(3) 0.0371(3) 0.0402(3) 0.0057(3) 0.0054(3) -0.0004(3)
Bi0A 0.0375(3) 0.0517(4) 0.0386(3) 0.0015(3) 0.0069(3) -0.0136(3)
Bi0G 0.0314(3) 0.0476(4) 0.0522(4) 0.0168(3) 0.0033(3) -0.0059(3)
Bi0H 0.0290(3) 0.0532(4) 0.0498(4) -0.0102(3) 0.0015(3) -0.0009(3)
Bi0I 0.0597(4) 0.0452(4) 0.0319(3) 0.0054(3) 0.0049(3) 0.0094(3)
Bi0J 0.0400(4) 0.0514(4) 0.0504(4) -0.0137(3) 0.0007(3) 0.0037(3)
Ti0K 0.0394(16) 0.0514(17) 0.0360(14) 0.0070(13) 0.0024(12) -0.0014(13)
Ti0L 0.0540(18) 0.0454(17) 0.0331(14) -0.0037(12) -0.0019(13) -0.0152(14)
Ti0M 0.0332(16) 0.077(2) 0.0491(18) -0.0002(16) 0.0059(13) -0.0013(15)
Ti0N 0.0416(17) 0.061(2) 0.0529(18) 0.0094(15) 0.0149(14) -0.0221(15)
Ti0O 0.0414(17) 0.088(3) 0.0427(17) -0.0052(16) 0.0155(14) -0.0098(16)
Ti0P 0.062(2) 0.058(2) 0.0557(19) -0.0178(16) 0.0068(16) -0.0044(16)
Ti0Q 0.095(4) 0.075(3) 0.118(4) 0.033(3) 0.010(3) -0.008(3)
Ti0R 0.137(5) 0.055(3) 0.103(4) 0.002(2) 0.019(3) -0.009(3)
O00S 0.048(7) 0.061(8) 0.042(6) 0.011(6) 0.014(5) -0.004(6)
O00T 0.035(6) 0.053(7) 0.043(6) -0.003(5) 0.008(5) -0.005(5)
O00U 0.042(6) 0.059(7) 0.040(6) 0.003(5) 0.001(5) 0.010(5)
O00V 0.018(5) 0.043(6) 0.044(6) 0.000(5) 0.006(4) 0.000(4)
O00W 0.042(6) 0.039(6) 0.026(5) -0.006(4) 0.000(4) 0.000(5)
O00X 0.036(6) 0.051(6) 0.026(5) -0.001(4) 0.000(4) 0.006(5)
O00Y 0.036(6) 0.048(6) 0.039(6) -0.006(5) 0.004(5) -0.004(5)
O00Z 0.037(6) 0.049(7) 0.049(6) -0.006(5) 0.009(5) -0.010(5)
O010 0.031(5) 0.041(6) 0.036(5) -0.007(4) 0.002(4) -0.002(4)
O011 0.024(5) 0.031(5) 0.037(5) 0.005(4) 0.005(4) -0.007(4)
O012 0.021(5) 0.042(6) 0.037(5) -0.005(4) 0.005(4) -0.002(4)
O013 0.040(6) 0.055(7) 0.046(6) 0.010(5) 0.007(5) -0.003(5)
O014 0.054(7) 0.052(7) 0.043(6) 0.008(5) 0.005(5) -0.018(6)
O015 0.033(5) 0.038(6) 0.039(6) 0.010(4) 0.000(4) 0.003(4)
O016 0.061(9) 0.057(8) 0.093(10) -0.030(8) 0.000(7) 0.000(7)
O017 0.036(6) 0.046(6) 0.033(5) 0.003(5) 0.011(4) -0.006(5)
O018 0.032(5) 0.044(6) 0.029(5) 0.006(4) 0.003(4) -0.003(4)
O019 0.032(5) 0.045(6) 0.030(5) 0.004(4) 0.002(4) -0.001(4)
O01A 0.044(6) 0.041(6) 0.037(6) 0.000(5) 0.005(5) 0.005(5)
O01B 0.054(8) 0.086(10) 0.052(7) -0.004(7) 0.005(6) -0.005(7)
O01C 0.043(7) 0.095(10) 0.049(7) 0.002(7) 0.022(6) -0.003(7)
O01D 0.051(7) 0.060(8) 0.046(6) 0.000(6) 0.004(5) -0.019(6)
O01E 0.046(6) 0.050(7) 0.036(6) 0.003(5) 0.012(5) -0.006(5)
O01F 0.037(7) 0.090(10) 0.064(8) -0.018(7) 0.015(6) -0.001(6)
O01G 0.027(6) 0.089(10) 0.057(7) 0.005(7) 0.003(5) 0.003(6)
O01H 0.051(8) 0.083(10) 0.054(7) -0.001(7) 0.013(6) -0.021(7)
O01I 0.058(8) 0.054(7) 0.048(7) 0.008(6) 0.004(6) -0.009(6)
O01J 0.052(7) 0.064(8) 0.042(6) -0.004(6) -0.002(5) 0.002(6)
O01K 0.032(5) 0.050(6) 0.036(6) 0.009(5) -0.002(4) 0.001(5)
O01L 0.065(8) 0.053(7) 0.041(6) 0.000(5) 0.005(6) -0.009(6)
O01M 0.047(6) 0.040(6) 0.043(6) 0.000(5) 0.012(5) -0.001(5)
O01N 0.030(5) 0.053(6) 0.031(5) 0.010(5) 0.011(4) 0.001(5)
O01O 0.065(8) 0.085(10) 0.028(6) -0.006(6) 0.000(5) 0.002(7)
O01P 0.063(8) 0.048(7) 0.038(6) 0.008(5) -0.004(5) -0.015(6)
O01Q 0.037(6) 0.074(8) 0.042(6) -0.010(6) 0.008(5) -0.020(6)
O01R 0.064(8) 0.048(7) 0.053(7) -0.009(6) 0.021(6) -0.017(6)
O01S 0.075(9) 0.053(8) 0.050(7) 0.003(6) 0.006(6) -0.018(7)
O01T 0.040(7) 0.082(9) 0.060(8) -0.011(7) 0.005(6) -0.009(6)
O01U 0.034(6) 0.079(9) 0.055(7) -0.016(7) 0.011(5) -0.010(6)
O01V 0.035(6) 0.047(6) 0.047(6) 0.004(5) 0.011(5) 0.000(5)
O01W 0.060(8) 0.083(10) 0.058(8) 0.019(7) 0.015(7) -0.022(8)
O01X 0.060(8) 0.050(7) 0.061(8) 0.004(6) 0.021(6) -0.018(6)
O01Y 0.035(6) 0.044(6) 0.033(5) -0.002(4) 0.007(4) 0.007(4)
O01Z 0.061(8) 0.117(13) 0.034(6) -0.011(7) 0.017(6) -0.016(8)
O020 0.035(6) 0.056(7) 0.032(5) 0.005(5) 0.007(4) -0.006(5)
O021 0.052(7) 0.058(7) 0.050(7) 0.006(6) 0.010(6) -0.012(6)
O022 0.037(6) 0.072(8) 0.039(6) 0.002(6) 0.001(5) -0.002(6)
O023 0.039(6) 0.063(8) 0.059(7) -0.004(6) 0.013(6) -0.009(6)
O024 0.030(6) 0.064(7) 0.035(6) 0.000(5) 0.012(4) -0.004(5)
O025 0.045(7) 0.089(10) 0.038(6) -0.008(6) 0.012(5) -0.002(6)
O027 0.046(7) 0.056(7) 0.060(7) -0.007(6) 0.022(6) -0.004(6)
O028 0.056(7) 0.049(7) 0.031(5) 0.008(5) -0.006(5) -0.011(5)
O029 0.091(10) 0.036(7) 0.051(7) 0.007(5) 0.008(7) 0.001(6)
O02A 0.069(9) 0.098(11) 0.056(8) -0.020(8) 0.021(7) -0.007(8)
O02B 0.026(5) 0.034(5) 0.043(6) 0.000(4) 0.006(4) -0.002(4)
N02C 0.047(8) 0.054(9) 0.056(9) 0.000(7) -0.009(7) -0.016(7)
O 0.057(8) 0.055(8) 0.075(9) -0.017(7) 0.014(7) -0.011(6)
O02E 0.089(11) 0.068(10) 0.088(11) -0.023(8) 0.021(9) -0.011(8)
O02F 0.057(8) 0.090(10) 0.045(7) -0.005(7) 0.022(6) -0.030(7)
N02G 0.032(5) 0.047(6) 0.038(6) -0.010(5) 0.011(4) -0.010(5)
O02H 0.062(8) 0.045(7) 0.065(8) -0.008(6) 0.018(6) 0.000(6)
O02I 0.071(9) 0.066(9) 0.049(7) 0.013(6) 0.020(6) -0.006(7)
O02J 0.094(12) 0.067(10) 0.116(13) 0.010(9) 0.047(10) -0.007(9)
O02K 0.033(6) 0.081(10) 0.052(7) -0.003(7) -0.011(5) 0.010(6)
N02L 0.051(9) 0.067(11) 0.074(11) 0.009(9) 0.000(8) -0.017(8)
N02M 0.115(12) 0.043(7) 0.051(8) 0.001(6) 0.006(8) -0.002(7)
C02O 0.042(7) 0.050(8) 0.048(7) 0.002(6) 0.001(6) -0.001(6)
O02P 0.062(10) 0.091(12) 0.138(15) 0.046(11) 0.021(10) 0.001(9)
O02Q 0.111(9) 0.094(9) 0.128(10) 0.015(8) 0.013(8) -0.012(8)
O02R 0.062(9) 0.104(13) 0.102(12) -0.028(10) 0.029(9) -0.008(9)
C02S 0.053(8) 0.052(8) 0.045(7) 0.000(6) 0.005(6) 0.008(6)
C02T 0.048(7) 0.051(7) 0.042(7) -0.001(6) 0.004(6) 0.000(6)
C02V 0.057(8) 0.071(9) 0.063(8) -0.002(7) 0.002(7) -0.002(7)
C02W 0.048(7) 0.053(8) 0.047(7) 0.004(6) 0.002(6) -0.003(6)
C02X 0.056(8) 0.047(7) 0.045(7) 0.001(6) 0.007(6) 0.003(6)
O02Y 0.143(16) 0.101(14) 0.209(19) 0.040(14) 0.074(15) 0.008(13)
C02Z 0.041(7) 0.051(7) 0.046(7) 0.004(6) 0.022(6) 0.002(6)
C030 0.059(8) 0.068(9) 0.049(8) 0.008(7) 0.009(7) -0.014(7)
C031 0.066(9) 0.074(9) 0.046(8) -0.010(7) 0.012(7) -0.008(7)
C033 0.084(10) 0.077(10) 0.078(10) 0.007(8) 0.008(8) 0.010(8)
C034 0.080(10) 0.076(10) 0.081(10) 0.001(8) 0.010(8) 0.009(8)
C035 0.104(11) 0.083(11) 0.102(11) 0.004(8) 0.019(9) -0.019(9)
C1 0.071(9) 0.058(8) 0.070(9) -0.002(7) 0.025(7) -0.012(7)
C20 0.092(11) 0.093(11) 0.095(11) -0.002(9) 0.004(8) -0.014(9)
C26 0.138(15) 0.132(15) 0.136(15) -0.004(9) 0.011(9) -0.008(10)
C14 0.125(13) 0.119(13) 0.123(13) -0.004(9) 0.018(9) -0.016(9)
C21 0.137(14) 0.127(14) 0.135(14) -0.008(9) 0.024(10) -0.009(9)
C036 0.056(8) 0.064(8) 0.048(7) 0.006(7) 0.014(7) 0.000(7)
C037 0.046(7) 0.048(7) 0.052(7) 0.000(6) 0.008(6) -0.001(6)
C038 0.044(7) 0.060(8) 0.037(7) 0.004(6) 0.011(6) 0.000(6)
C039 0.054(8) 0.053(8) 0.051(8) 0.003(6) 0.005(7) -0.015(7)
C03A 0.073(9) 0.058(8) 0.063(8) 0.003(7) 0.010(7) 0.000(7)
O03B 0.061(10) 0.027(8) 0.041(8) -0.005(6) 0.007(7) -0.004(7)
O03D 0.115(15) 0.079(11) 0.107(13) 0.012(10) 0.030(11) 0.012(10)
O03E 0.085(5) 0.086(5) 0.086(5) 0.0005(10) 0.0118(12) -0.0004(10)
C03F 0.043(7) 0.040(7) 0.054(7) 0.008(6) 0.007(6) 0.005(6)
C03G 0.065(8) 0.064(8) 0.052(8) 0.004(7) 0.016(7) 0.004(7)
C03H 0.040(7) 0.051(7) 0.036(7) 0.001(6) 0.011(6) -0.013(6)
C03I 0.053(8) 0.039(7) 0.061(8) 0.011(6) -0.003(7) -0.005(6)
C03J 0.062(8) 0.066(9) 0.056(8) 0.004(7) 0.005(7) -0.002(7)
O03K 0.101(13) 0.060(9) 0.101(12) 0.014(9) -0.004(10) -0.016(9)
C03L 0.063(8) 0.058(8) 0.049(8) -0.002(7) 0.003(7) -0.003(7)
O03M 0.116(12) 0.060(8) 0.044(7) -0.007(6) -0.024(7) 0.037(8)
C03O 0.047(8) 0.065(8) 0.048(7) 0.000(7) 0.007(6) -0.011(7)
C03P 0.067(8) 0.047(8) 0.061(8) 0.005(7) 0.009(7) -0.010(7)
O03Q 0.155(15) 0.092(12) 0.206(16) 0.043(12) 0.035(14) -0.022(12)
C03T 0.064(8) 0.060(8) 0.048(8) 0.000(7) 0.006(7) -0.005(7)
C03U 0.056(8) 0.051(8) 0.058(8) -0.004(7) 0.006(7) 0.013(7)
C03W 0.083(10) 0.068(9) 0.094(10) -0.017(8) 0.010(8) 0.008(8)
C79 0.136(15) 0.135(15) 0.152(15) -0.013(10) 0.014(10) 0.008(10)
C90 0.145(16) 0.140(16) 0.153(16) -0.011(10) 0.013(10) 0.012(10)
C65 0.101(12) 0.102(12) 0.114(12) -0.016(9) 0.000(9) 0.016(9)
C45 0.078(10) 0.079(10) 0.096(10) -0.022(8) 0.006(8) 0.014(8)
C03V 0.049(8) 0.070(9) 0.064(9) -0.003(7) 0.003(7) 0.002(7)
C03X 0.089(11) 0.093(11) 0.093(11) -0.013(8) 0.009(8) 0.000(8)
C02U 0.051(8) 0.070(9) 0.060(8) -0.009(7) 0.012(7) -0.010(7)
C03S 0.076(10) 0.079(10) 0.091(10) -0.008(8) 0.015(8) -0.002(8)
C86 0.133(15) 0.133(15) 0.141(15) -0.005(9) 0.010(9) 0.002(9)
C100 0.168(18) 0.163(18) 0.172(18) -0.010(10) 0.019(10) 0.004(10)
C63 0.139(15) 0.142(15) 0.143(15) -0.009(10) 0.009(10) -0.003(10)
O03Y 0.081(8) 0.107(9) 0.122(9) 0.017(8) 0.026(7) -0.002(7)
C03Z 0.044(7) 0.054(8) 0.045(7) 0.004(6) 0.012(6) -0.002(6)
O041 0.104(2) 0.104(2) 0.104(2) 0.00000(10) 0.0147(4) 0.00000(10)
C042 0.050(8) 0.060(8) 0.059(8) -0.002(7) 0.008(7) 0.007(7)
C043 0.077(9) 0.070(9) 0.076(9) 0.001(8) 0.012(8) -0.002(8)
C046 0.079(10) 0.075(10) 0.079(10) 0.004(8) 0.004(8) -0.010(8)
C047 0.052(8) 0.069(9) 0.061(8) 0.006(7) 0.014(7) -0.003(7)
O048 0.068(10) 0.065(10) 0.165(18) 0.045(11) 0.033(11) 0.019(8)
C049 0.078(9) 0.062(9) 0.066(9) -0.004(7) 0.005(7) -0.004(7)
C04C 0.079(9) 0.073(9) 0.052(8) -0.003(7) 0.008(7) 0.005(8)
C04D 0.035(7) 0.044(7) 0.049(7) -0.001(6) 0.017(6) 0.009(6)
N04E 0.053(10) 0.148(19) 0.036(9) -0.015(10) 0.007(7) 0.019(11)
C04F 0.057(8) 0.055(8) 0.030(6) 0.012(6) 0.006(6) -0.018(6)
C044 0.052(8) 0.051(7) 0.039(7) 0.007(6) 0.009(6) -0.003(6)
C04W 0.046(7) 0.070(8) 0.048(7) 0.008(7) 0.012(6) -0.008(7)
C045 0.056(8) 0.063(8) 0.046(7) 0.012(7) 0.002(6) -0.009(7)
C03R 0.054(8) 0.046(7) 0.065(8) 0.002(7) 0.000(7) -0.008(6)
C04N 0.046(7) 0.049(7) 0.049(7) 0.007(6) -0.005(6) -0.002(6)
C04G 0.068(9) 0.063(9) 0.077(9) 0.011(7) 0.000(7) -0.004(7)
C03N 0.086(10) 0.073(10) 0.083(10) 0.002(8) 0.012(8) 0.008(8)
C04L 0.095(11) 0.096(11) 0.116(12) 0.014(9) 0.006(9) -0.001(9)
C57 0.155(17) 0.149(17) 0.167(17) 0.005(10) 0.016(10) 0.003(10)
C4AA 0.146(16) 0.135(16) 0.156(16) 0.007(10) 0.018(10) 0.006(10)
C3AA 0.084(10) 0.079(10) 0.094(10) 0.010(8) 0.010(8) 0.005(8)
C04I 0.058(9) 0.069(9) 0.071(9) 0.012(8) 0.016(7) -0.011(7)
C04J 0.057(8) 0.058(8) 0.068(9) 0.004(7) -0.003(7) -0.007(7)
C04K 0.077(10) 0.073(9) 0.079(9) 0.001(8) 0.007(8) -0.012(8)
C04M 0.072(9) 0.077(9) 0.068(9) 0.003(8) 0.011(7) -0.019(8)
C04O 0.071(9) 0.095(10) 0.087(9) 0.016(8) 0.023(8) 0.004(8)
C60 0.117(12) 0.131(12) 0.125(12) 0.022(9) 0.019(9) 0.001(9)
C140 0.173(11) 0.173(11) 0.173(11) 0.0002(10) 0.0246(19) 0.0000(10)
C157 0.195(13) 0.195(13) 0.195(13) 0.0002(10) 0.028(2) 0.0000(10)
C116 0.161(15) 0.175(15) 0.169(15) 0.023(9) 0.026(9) 0.003(9)
C80 0.121(13) 0.134(13) 0.135(13) 0.015(9) 0.021(9) 0.004(9)
C04P 0.103(12) 0.112(12) 0.091(11) -0.004(9) 0.023(9) -0.007(9)
C04Q 0.064(9) 0.058(8) 0.059(8) -0.005(7) 0.002(7) -0.001(7)
C04R 0.039(7) 0.061(8) 0.062(8) 0.000(7) 0.005(6) -0.003(6)
C04S 0.092(11) 0.099(11) 0.080(10) -0.006(8) 0.014(8) -0.002(8)
C04T 0.070(9) 0.063(9) 0.060(8) -0.005(7) 0.018(7) 0.006(7)
C04U 0.054(8) 0.058(8) 0.042(7) 0.007(6) -0.002(6) 0.007(7)
C04V 0.083(10) 0.081(10) 0.068(9) 0.001(8) 0.015(8) -0.002(8)
C04X 0.090(10) 0.074(10) 0.085(10) -0.017(8) 0.020(8) -0.011(8)
C04Y 0.051(8) 0.076(9) 0.058(8) -0.001(7) 0.013(7) -0.004(7)
C04Z 0.054(8) 0.062(8) 0.056(8) -0.006(7) 0.012(7) 0.000(7)
C050 0.129(11) 0.122(11) 0.125(11) 0.010(9) 0.008(8) -0.007(9)
C88 0.150(13) 0.132(13) 0.136(13) 0.019(9) 0.010(9) -0.010(9)
C176 0.187(12) 0.187(12) 0.187(12) 0.0000(10) 0.027(2) 0.0000(10)
C182 0.207(13) 0.206(13) 0.206(13) 0.0000(10) 0.029(2) 0.0001(10)
C186 0.200(15) 0.193(15) 0.195(15) -0.002(9) 0.022(9) 0.007(9)
C68 0.158(13) 0.143(13) 0.148(13) 0.007(9) 0.023(9) 0.005(9)
C052 0.081(10) 0.087(10) 0.088(10) -0.002(8) 0.020(8) -0.013(8)
C053 0.064(8) 0.049(8) 0.057(8) 0.010(7) 0.005(7) 0.013(7)
C054 0.036(7) 0.049(7) 0.044(7) -0.003(6) 0.012(6) 0.002(6)
C055 0.056(8) 0.074(9) 0.077(9) -0.006(8) 0.017(7) -0.006(7)
C056 0.056(8) 0.063(8) 0.053(8) -0.013(7) 0.015(7) -0.008(7)
C057 0.053(8) 0.055(8) 0.078(9) -0.001(7) 0.022(7) -0.025(7)
C058 0.028(6) 0.052(7) 0.047(7) 0.003(6) 0.007(6) 0.000(6)
C059 0.072(9) 0.068(9) 0.067(9) 0.000(7) 0.007(7) -0.015(7)
C05A 0.051(8) 0.071(9) 0.069(9) -0.003(7) 0.017(7) -0.001(7)
C05B 0.039(7) 0.063(8) 0.060(8) -0.003(7) 0.014(6) 0.002(6)
C05C 0.102(11) 0.095(11) 0.107(11) -0.001(9) 0.023(9) -0.012(9)
C05E 0.055(8) 0.072(9) 0.070(9) -0.007(7) 0.008(7) 0.010(7)
C05F 0.095(11) 0.098(11) 0.099(11) -0.003(9) -0.001(9) -0.007(9)
C29 0.018(6) 0.049(7) 0.042(7) 0.014(6) -0.007(5) -0.010(5)
C33 0.070(9) 0.077(9) 0.059(8) 0.005(7) 0.021(7) -0.008(8)
C34 0.059(8) 0.070(9) 0.064(8) 0.005(7) 0.021(7) -0.002(7)
C37 0.085(10) 0.094(11) 0.080(10) 0.005(8) 0.025(8) -0.013(8)
C44 0.088(10) 0.084(10) 0.093(10) -0.013(8) 0.006(8) -0.013(8)
C52 0.056(9) 0.083(10) 0.078(9) 0.010(8) 0.011(7) 0.009(8)
C55 0.114(12) 0.106(12) 0.108(12) -0.007(9) 0.015(9) -0.010(9)
C59 0.081(10) 0.098(11) 0.075(10) 0.002(8) 0.020(8) -0.011(8)
C69 0.119(12) 0.114(12) 0.098(12) 0.001(9) 0.020(9) -0.003(9)
C99 0.083(10) 0.093(10) 0.080(10) 0.007(8) 0.022(8) -0.012(8)
C165 0.079(10) 0.076(10) 0.083(10) 0.011(8) -0.001(8) -0.021(8)
C51 0.109(11) 0.083(10) 0.082(10) 0.010(8) 0.009(8) -0.006(9)
C74 0.137(14) 0.128(14) 0.118(14) -0.005(9) 0.014(9) -0.005(9)
C56 0.126(3) 0.126(3) 0.126(3) 0.00000(10) 0.0178(4) 0.00000(10)
C82 0.126(3) 0.126(3) 0.126(3) 0.00000(10) 0.0178(4) 0.00000(10)
C04B 0.126(3) 0.126(3) 0.126(3) 0.00000(10) 0.0178(4) 0.00000(10)
O44 0.18(3) 0.16(2) 0.17(3) 0.05(2) 0.04(2) 0.05(2)
C2 0.083(10) 0.072(9) 0.076(9) 0.000(8) 0.008(8) 0.013(8)
C9 0.095(11) 0.106(12) 0.108(12) -0.006(9) 0.001(9) 0.008(9)
C8 0.121(13) 0.119(13) 0.123(13) -0.004(9) 0.016(9) -0.001(9)
C15 0.082(10) 0.089(10) 0.087(10) -0.009(8) 0.013(8) 0.005(8)
C04H 0.109(12) 0.101(12) 0.106(12) 0.000(9) 0.014(9) 0.006(9)
C30 0.108(12) 0.111(12) 0.107(12) -0.001(9) 0.018(9) -0.005(9)
C3 0.072(9) 0.075(10) 0.082(10) 0.006(8) 0.012(8) -0.009(8)
C11 0.103(16) 0.140(18) 0.078(13) -0.005(13) 0.019(12) -0.022(14)
O58 0.158(12) 0.119(11) 0.148(11) 0.002(9) 0.010(9) -0.007(9)
C39 0.256(10) 0.256(10) 0.256(10) -0.0001(10) 0.0364(17) 0.0000(10)
C70 0.256(10) 0.256(10) 0.256(10) -0.0001(10) 0.0364(17) 0.0000(10)
C61 0.256(10) 0.256(10) 0.256(10) -0.0001(10) 0.0364(17) 0.0000(10)
C5AA 0.256(10) 0.256(10) 0.256(10) -0.0001(10) 0.0364(17) 0.0000(10)
C5 0.256(10) 0.256(10) 0.256(10) -0.0001(10) 0.0364(17) 0.0000(10)
C41 0.256(10) 0.256(10) 0.256(10) -0.0001(10) 0.0364(17) 0.0000(10)
C244 0.148(13) 0.139(13) 0.142(13) 0.001(9) 0.013(9) 0.005(9)
C6AA 0.153(9) 0.153(9) 0.153(9) -0.0001(10) 0.0218(17) 0.0000(10)
C05D 0.084(10) 0.102(11) 0.103(10) 0.000(8) 0.011(8) 0.007(8)
C48 0.081(10) 0.092(10) 0.098(10) 0.000(8) -0.004(8) 0.007(8)
C2AA 0.153(17) 0.154(17) 0.157(17) 0.000(10) 0.022(10) -0.003(10)
C1AA 0.161(14) 0.155(14) 0.164(14) -0.003(9) 0.021(9) 0.012(9)
O16 0.102(14) 0.089(13) 0.20(2) -0.077(14) -0.090(14) 0.052(11)
C147 0.225(10) 0.225(10) 0.225(10) 0.0001(10) 0.0320(17) -0.0001(10)
C214 0.263(3) 0.263(3) 0.263(3) 0.00000(10) 0.0374(4) 0.00000(10)
C291 0.290(16) 0.288(16) 0.289(16) 0.003(9) 0.037(9) 0.002(9)
C215 0.296(16) 0.298(16) 0.296(16) 0.001(9) 0.041(9) -0.002(9)
C199 0.291(12) 0.291(12) 0.291(12) 0.0000(10) 0.041(2) 0.0000(10)
C0AA 0.256(14) 0.245(14) 0.254(14) 0.002(9) 0.039(9) -0.001(9)

loop_
_atom_type_symbol
_atom_type_description
_atom_type_scat_dispersion_real
_atom_type_scat_dispersion_imag
_atom_type_scat_source
C C 0.0150 0.0070 'International Tables Vol C Tables 4.2.6.8 and 6.1.1.4'
H H 0.0000 0.0000 'International Tables Vol C Tables 4.2.6.8 and 6.1.1.4'
Bi Bi -4.1750 7.4800 'International Tables Vol C Tables 4.2.6.8 and 6.1.1.4'
N N 0.0250 0.0140 'International Tables Vol C Tables 4.2.6.8 and 6.1.1.4'
O O 0.0410 0.0250 'International Tables Vol C Tables 4.2.6.8 and 6.1.1.4'
Ti Ti 0.3610 1.4660 'International Tables Vol C Tables 4.2.6.8 and 6.1.1.4'

loop_
_geom_angle_atom_site_label_1
_geom_angle_atom_site_label_2
_geom_angle_atom_site_label_3
_geom_angle
_geom_angle_site_symmetry_1
_geom_angle_site_symmetry_3
_geom_angle_publ_flag
Bi0I Bi01 Bi0C 120.60(2) 3_666 . ?
O00W Bi01 Bi0C 33.1(3) . . ?
O00W Bi01 Bi0I 97.2(3) . 3_666 ?
O00W Bi01 O01Y 84.5(4) . 3_666 ?
O00W Bi01 O028 75.2(4) . . ?
O01Y Bi01 Bi0C 117.2(3) 3_666 . ?
O01Y Bi01 Bi0I 36.3(3) 3_666 3_666 ?
O01Y Bi01 O028 146.3(4) 3_666 . ?
O020 Bi01 Bi0C 94.2(3) . . ?
O020 Bi01 Bi0I 38.8(3) . 3_666 ?
O020 Bi01 O00W 88.3(4) . . ?
O020 Bi01 O01Y 71.9(4) . 3_666 ?
O020 Bi01 O028 80.9(4) . . ?
O028 Bi01 Bi0C 44.6(3) . . ?
O028 Bi01 Bi0I 119.6(3) . 3_666 ?
Bi0B Bi02 Bi06 67.702(18) . . ?
O00V Bi02 Bi06 104.1(2) . . ?
O00V Bi02 Bi0B 37.5(2) . . ?
O00V Bi02 O00W 107.3(3) . 3_666 ?
O00V Bi02 O01N 134.2(3) . . ?
O00W Bi02 Bi06 143.4(2) 3_666 . ?
O00W Bi02 Bi0B 144.6(2) 3_666 . ?
O012 Bi02 Bi06 35.5(3) . . ?
O012 Bi02 Bi0B 35.3(3) . . ?
O012 Bi02 O00V 69.2(3) . . ?
O012 Bi02 O00W 156.0(3) . 3_666 ?
O012 Bi02 O01N 67.1(3) . . ?
O019 Bi02 Bi06 94.9(3) . . ?
O019 Bi02 Bi0B 93.2(3) . . ?
O019 Bi02 O00V 81.1(4) . . ?
O019 Bi02 O00W 72.2(3) . 3_666 ?
O019 Bi02 O012 83.9(4) . . ?
O019 Bi02 O01N 81.5(4) . . ?
O01N Bi02 Bi06 36.4(2) . . ?
O01N Bi02 Bi0B 102.1(2) . . ?
O01N Bi02 O00W 107.0(3) . 3_666 ?
O00Y Bi03 O01D 68.8(4) . . ?
O00Y Bi03 O020 89.0(4) . . ?
O00Y Bi03 O03M 79.4(5) . . ?
O00Y Bi03 O03Y 104.4(5) . . ?
O01D Bi03 O03Y 114.0(5) . . ?
O020 Bi03 O01D 105.9(4) . . ?
O020 Bi03 O03Y 140.0(5) . . ?
O03M Bi03 O01D 147.8(5) . . ?
O03M Bi03 O020 77.2(5) . . ?
O03M Bi03 O03Y 68.8(6) . . ?
Bi0G Bi04 Bi0G 90.64(2) . 3_666 ?
Bi0G Bi04 Bi0J 60.978(18) . . ?
Bi0G Bi04 Bi0J 60.212(17) 3_666 3_666 ?
Bi0G Bi04 Bi0J 60.240(17) . 3_666 ?
Bi0J Bi04 Bi0G 60.338(17) . 3_666 ?
Bi0J Bi04 Bi0J 90.89(2) . 3_666 ?
O010 Bi04 Bi0G 102.8(2) . 3_666 ?
O010 Bi04 Bi0G 140.7(2) . . ?
O010 Bi04 Bi0J 156.6(2) . 3_666 ?
O010 Bi04 Bi0J 93.9(2) . . ?
O011 Bi04 Bi0G 99.4(2) 3_666 . ?
O011 Bi04 Bi0G 41.1(2) 3_666 3_666 ?
O011 Bi04 Bi0J 98.9(2) 3_666 3_666 ?
O011 Bi04 Bi0J 41.0(2) 3_666 . ?
O011 Bi04 O010 70.8(3) 3_666 . ?
O011 Bi04 O019 129.1(3) 3_666 . ?
O011 Bi04 O01K 115.9(3) 3_666 . ?
O011 Bi04 O02B 77.6(3) 3_666 . ?
O011 Bi04 O03B 65.0(2) 3_666 . ?
O018 Bi04 Bi0G 99.3(2) . . ?
O018 Bi04 Bi0G 43.7(3) . 3_666 ?
O018 Bi04 Bi0J 101.6(3) . . ?
O018 Bi04 Bi0J 40.6(2) . 3_666 ?
O018 Bi04 O010 116.1(3) . . ?
O018 Bi04 O011 82.1(3) . 3_666 ?
O018 Bi04 O019 82.2(3) . . ?
O018 Bi04 O01K 75.3(4) . . ?
O018 Bi04 O02B 129.0(3) . . ?
O018 Bi04 O03B 66.3(3) . . ?
O019 Bi04 Bi0G 37.2(2) . . ?
O019 Bi04 Bi0G 100.6(2) . 3_666 ?
O019 Bi04 Bi0J 96.7(2) . . ?
O019 Bi04 Bi0J 44.1(2) . 3_666 ?
O019 Bi04 O010 156.6(3) . . ?
O019 Bi04 O01K 106.1(3) . . ?
O019 Bi04 O02B 75.9(3) . . ?
O019 Bi04 O03B 64.4(2) . . ?
O01K Bi04 Bi0G 142.6(2) . . ?
O01K Bi04 Bi0G 107.6(2) . 3_666 ?
O01K Bi04 Bi0J 100.5(2) . 3_666 ?
O01K Bi04 Bi0J 156.2(2) . . ?
O01K Bi04 O010 67.7(3) . . ?
O02B Bi04 Bi0G 96.2(2) . 3_666 ?
O02B Bi04 Bi0G 40.9(2) . . ?
O02B Bi04 Bi0J 38.6(2) . . ?
O02B Bi04 Bi0J 97.7(2) . 3_666 ?
O02B Bi04 O010 100.3(3) . . ?
O02B Bi04 O01K 155.0(3) . . ?
O02B Bi04 O03B 62.8(2) . . ?
O03B Bi04 Bi0G 45.031(14) . 3_666 ?
O03B Bi04 Bi0G 45.611(15) . . ?
O03B Bi04 Bi0J 45.072(14) . 3_666 ?
O03B Bi04 Bi0J 45.820(15) . . ?
O03B Bi04 O010 134.9(2) . . ?
O03B Bi04 O01K 141.2(2) . . ?
O00T Bi05 Bi0H 96.8(3) . . ?
O00T Bi05 O00Y 90.8(4) . . ?
O00T Bi05 O01M 86.5(4) . . ?
O00Y Bi05 Bi0H 37.2(3) . . ?
O01M Bi05 Bi0H 35.7(3) . . ?
O01M Bi05 O00Y 71.1(4) . . ?
O012 Bi06 Bi02 36.3(2) . . ?
O012 Bi06 O022 63.7(3) . . ?
O01E Bi06 Bi02 101.5(3) . . ?
O01E Bi06 O012 83.2(4) . . ?
O01E Bi06 O01N 92.1(4) . . ?
O01E Bi06 O022 88.3(4) . . ?
O01N Bi06 Bi02 40.1(3) . . ?
O01N Bi06 O012 71.3(4) . . ?
O01N Bi06 O022 134.6(4) . . ?
O022 Bi06 Bi02 95.4(2) . . ?
Bi0E Bi07 Bi0D 67.940(18) . . ?
O00X Bi07 Bi0D 34.3(2) . . ?
O00X Bi07 Bi0E 101.3(2) . . ?
O015 Bi07 Bi0D 34.2(3) . . ?
O015 Bi07 Bi0E 34.9(2) . . ?
O015 Bi07 O00X 66.5(3) . . ?
O015 Bi07 O01A 67.9(4) . . ?
O01A Bi07 Bi0D 101.9(3) . . ?
O01A Bi07 Bi0E 34.3(3) . . ?
O01A Bi07 O00X 133.6(4) . . ?
O02B Bi07 Bi0D 96.8(3) . . ?
O02B Bi07 Bi0E 95.0(3) . . ?
O02B Bi07 O00X 86.1(4) . . ?
O02B Bi07 O015 90.2(4) . . ?
O02B Bi07 O01A 86.1(4) . . ?
O017 Bi08 O01A 76.0(4) . 3_666 ?
O017 Bi08 N02G 86.2(4) . . ?
N02G Bi08 O01A 87.8(4) . 3_666 ?
O010 Bi09 O01K 85.4(4) . . ?
O010 Bi09 N02M 83.7(5) . . ?
O01K Bi09 N02M 163.3(4) . . ?
O03M Bi09 O010 80.6(5) . . ?
O03M Bi09 O01K 81.6(5) . . ?
O03M Bi09 N02M 84.2(5) . . ?
O01N Bi1A Bi0I 100.1(3) . . ?
O01N Bi1A O01Y 85.3(4) . . ?
O01N Bi1A O024 78.4(4) . . ?
O01N Bi1A O02F 75.2(4) . . ?
O01N Bi1A N02G 89.4(4) . . ?
O01Y Bi1A Bi0I 34.7(3) . . ?
O01Y Bi1A O024 67.9(3) . . ?
O01Y Bi1A O02F 142.6(4) . . ?
O01Y Bi1A N02G 72.5(4) . . ?
O024 Bi1A Bi0I 101.7(2) . . ?
O02F Bi1A Bi0I 117.8(3) . . ?
O02F Bi1A O024 135.4(4) . . ?
N02G Bi1A Bi0I 42.1(3) . . ?
N02G Bi1A O024 139.3(3) . . ?
N02G Bi1A O02F 75.7(4) . . ?
O00V Bi0B Bi02 39.8(3) . . ?
O00V Bi0B O022 139.4(4) . . ?
O00V Bi0B O027 74.4(4) . . ?
O00V Bi0B O03E 69.8(4) . . ?
O012 Bi0B Bi02 37.2(2) . . ?
O012 Bi0B O00V 73.0(4) . . ?
O012 Bi0B O022 67.4(4) . . ?
O012 Bi0B O027 71.8(4) . . ?
O012 Bi0B O03E 142.7(4) . . ?
O01K Bi0B Bi02 99.7(3) . . ?
O01K Bi0B O00V 87.6(4) . . ?
O01K Bi0B O012 86.8(4) . . ?
O01K Bi0B O022 98.4(4) . . ?
O01K Bi0B O027 155.2(4) . . ?
O01K Bi0B O03E 90.8(5) . . ?
O022 Bi0B Bi02 99.9(2) . . ?
O022 Bi0B O027 85.2(4) . . ?
O022 Bi0B O03E 149.3(4) . . ?
O027 Bi0B Bi02 55.6(3) . . ?
O03E Bi0B Bi02 107.4(4) . . ?
O03E Bi0B O027 98.6(4) . . ?
O00T Bi0C Bi01 92.4(3) . . ?
O00T Bi0C O00W 85.4(4) . . ?
O00T Bi0C O00X 76.0(4) . 3_666 ?
O00T Bi0C O028 82.3(4) . . ?
O00W Bi0C Bi01 32.5(2) . . ?
O00W Bi0C O028 70.7(3) . . ?
O00X Bi0C Bi01 117.3(3) 3_666 . ?
O00X Bi0C O00W 84.8(4) 3_666 . ?
O00X Bi0C O028 148.4(4) 3_666 . ?
O028 Bi0C Bi01 40.5(2) . . ?
O00V Bi0D Bi07 98.2(3) . . ?
O00V Bi0D O00X 88.0(4) . . ?
O00V Bi0D O015 88.4(4) . . ?
O00V Bi0D O01V 79.0(4) . 3_666 ?
O00V Bi0D O03E 71.0(4) . . ?
O00X Bi0D Bi07 39.4(3) . . ?
O00X Bi0D O015 74.0(4) . . ?
O00X Bi0D O01V 72.1(3) . 3_666 ?
O00X Bi0D O03E 150.2(4) . . ?
O015 Bi0D Bi07 37.1(3) . . ?
O015 Bi0D O01V 144.2(3) . 3_666 ?
O015 Bi0D O03E 84.1(4) . . ?
O01V Bi0D Bi07 111.4(2) 3_666 . ?
O01V Bi0D O03E 121.9(4) 3_666 . ?
O03E Bi0D Bi07 121.1(4) . . ?
O010 Bi0E Bi07 96.5(3) . . ?
O010 Bi0E O015 87.0(4) . . ?
O010 Bi0E O029 79.9(4) . 3_666 ?
O010 Bi0E O02R 79.9(5) . . ?
O015 Bi0E Bi07 37.5(3) . . ?
O015 Bi0E O029 145.6(4) . 3_666 ?
O015 Bi0E O02R 89.9(5) . . ?
O01A Bi0E Bi07 38.3(3) . . ?
O01A Bi0E O010 90.4(4) . . ?
O01A Bi0E O015 74.3(4) . . ?
O01A Bi0E O029 74.1(4) . 3_666 ?
O01A Bi0E O02R 162.0(5) . . ?
O029 Bi0E Bi07 112.4(3) 3_666 . ?
O029 Bi0E O02R 118.4(5) 3_666 . ?
O02R Bi0E Bi07 127.3(4) . . ?
Ti0N Bi0A Bi0H 127.93(6) . . ?
O017 Bi0A Bi0H 96.6(3) . . ?
O017 Bi0A Ti0N 86.3(3) . . ?
O017 Bi0A O01E 84.0(4) . . ?
O017 Bi0A O01X 76.4(4) . . ?
O017 Bi0A O021 113.2(4) . . ?
O017 Bi0A O 78.0(4) . . ?
O017 Bi0A O041 149.9(5) . . ?
O01E Bi0A Bi0H 42.1(3) . . ?
O01E Bi0A Ti0N 87.2(3) . . ?
O01E Bi0A O01X 116.5(4) . . ?
O01E Bi0A O021 72.9(4) . . ?
O01E Bi0A O 140.3(4) . . ?
O01E Bi0A O041 109.3(5) . . ?
O01M Bi0A Bi0H 34.2(3) . . ?
O01M Bi0A Ti0N 158.7(3) . . ?
O01M Bi0A O017 85.6(4) . . ?
O01M Bi0A O01E 72.4(4) . . ?
O01M Bi0A O01X 158.5(4) . . ?
O01M Bi0A O021 138.2(4) . . ?
O01M Bi0A O 71.1(4) . . ?
O01M Bi0A O041 73.8(5) . . ?
O01X Bi0A Bi0H 158.5(3) . . ?
O01X Bi0A Ti0N 32.7(3) . . ?
O021 Bi0A Bi0H 104.4(3) . . ?
O021 Bi0A Ti0N 32.6(3) . . ?
O021 Bi0A O01X 61.6(4) . . ?
O021 Bi0A O041 96.7(5) . . ?
O Bi0A Bi0H 105.1(3) . . ?
O Bi0A Ti0N 126.1(3) . . ?
O Bi0A O01X 93.4(4) . . ?
O Bi0A O021 146.8(4) . . ?
O Bi0A O041 74.8(5) . . ?
O041 Bi0A Bi0H 78.6(4) . . ?
O041 Bi0A Ti0N 120.2(4) . . ?
O041 Bi0A O01X 117.5(5) . . ?
Bi04 Bi0G Bi04 89.36(2) . 3_666 ?
Bi04 Bi0G Bi0J 60.072(18) 3_666 . ?
Bi04 Bi0G Bi0J 59.549(17) . . ?
Bi04 Bi0G Bi0J 59.375(18) 3_666 3_666 ?
Bi04 Bi0G Bi0J 60.553(18) . 3_666 ?
Bi0J Bi0G Bi0J 90.25(2) 3_666 . ?
O00T Bi0G Bi04 135.6(2) 3_666 3_666 ?
O00T Bi0G Bi04 108.6(2) 3_666 . ?
O00T Bi0G Bi0J 94.0(2) 3_666 . ?
O00T Bi0G Bi0J 163.8(2) 3_666 3_666 ?
O00W Bi0G Bi04 102.9(2) 3_666 . ?
O00W Bi0G Bi04 147.7(2) 3_666 3_666 ?
O00W Bi0G Bi0J 151.1(2) 3_666 . ?
O00W Bi0G Bi0J 100.8(2) 3_666 3_666 ?
O00W Bi0G O00T 68.7(3) 3_666 3_666 ?
O00W Bi0G O03B 138.9(2) 3_666 . ?
O011 Bi0G Bi04 98.1(2) . . ?
O011 Bi0G Bi04 39.4(2) . 3_666 ?
O011 Bi0G Bi0J 97.2(2) . . ?
O011 Bi0G Bi0J 40.6(2) . 3_666 ?
O011 Bi0G O00T 153.2(3) . 3_666 ?
O011 Bi0G O00W 108.6(3) . 3_666 ?
O011 Bi0G O018 74.4(3) . 3_666 ?
O011 Bi0G O03B 63.4(2) . . ?
O018 Bi0G Bi04 97.2(2) 3_666 . ?
O018 Bi0G Bi04 37.4(2) 3_666 3_666 ?
O018 Bi0G Bi0J 94.7(2) 3_666 3_666 ?
O018 Bi0G Bi0J 41.6(2) 3_666 . ?
O018 Bi0G O00T 98.9(3) 3_666 3_666 ?
O018 Bi0G O00W 158.8(3) 3_666 3_666 ?
O018 Bi0G O03B 61.7(2) 3_666 . ?
O019 Bi0G Bi04 41.5(2) . . ?
O019 Bi0G Bi04 100.5(3) . 3_666 ?
O019 Bi0G Bi0J 43.7(3) . 3_666 ?
O019 Bi0G Bi0J 99.4(2) . . ?
O019 Bi0G O00T 120.0(4) . 3_666 ?
O019 Bi0G O00W 72.3(3) . 3_666 ?
O019 Bi0G O011 82.1(3) . . ?
O019 Bi0G O018 128.5(3) . 3_666 ?
O019 Bi0G O02B 82.9(3) . . ?
O019 Bi0G O03B 66.7(3) . . ?
O02B Bi0G Bi04 44.0(2) . . ?
O02B Bi0G Bi04 95.6(2) . 3_666 ?
O02B Bi0G Bi0J 100.8(2) . 3_666 ?
O02B Bi0G Bi0J 37.0(2) . . ?
O02B Bi0G O00T 74.0(3) . 3_666 ?
O02B Bi0G O00W 114.1(3) . 3_666 ?
O02B Bi0G O011 127.3(3) . . ?
O02B Bi0G O018 76.5(3) . 3_666 ?
O02B Bi0G O03B 64.2(2) . . ?
O03B Bi0G Bi04 44.963(14) . . ?
O03B Bi0G Bi04 44.395(15) . 3_666 ?
O03B Bi0G Bi0J 44.995(15) . . ?
O03B Bi0G Bi0J 45.254(15) . 3_666 ?
O03B Bi0G O00T 136.7(2) . 3_666 ?
Bi05 Bi0H Bi0A 63.837(18) . . ?
O00Y Bi0H Bi05 35.4(3) . . ?
O00Y Bi0H Bi0A 99.2(3) . . ?
O00Y Bi0H O01E 133.1(4) . . ?
O00Y Bi0H O01K 117.4(4) . . ?
O018 Bi0H Bi05 94.7(3) . . ?
O018 Bi0H Bi0A 92.7(3) . . ?
O018 Bi0H O00Y 91.1(4) . . ?
O018 Bi0H O01E 81.5(4) . . ?
O018 Bi0H O01K 73.4(3) . . ?
O018 Bi0H O01M 83.6(4) . . ?
O01E Bi0H Bi05 98.8(3) . . ?
O01E Bi0H Bi0A 36.0(3) . . ?
O01E Bi0H O01K 104.6(3) . . ?
O01K Bi0H Bi05 151.6(2) . . ?
O01K Bi0H Bi0A 140.5(2) . . ?
O01M Bi0H Bi05 34.0(3) . . ?
O01M Bi0H Bi0A 33.0(3) . . ?
O01M Bi0H O00Y 67.8(4) . . ?
O01M Bi0H O01E 65.5(4) . . ?
O01M Bi0H O01K 156.3(4) . . ?
Bi01 Bi0I Bi1A 66.484(18) 3_666 . ?
O010 Bi0I Bi01 152.5(2) 3_666 3_666 ?
O010 Bi0I Bi1A 137.2(2) 3_666 . ?
O011 Bi0I Bi01 95.6(3) . 3_666 ?
O011 Bi0I Bi1A 92.5(2) . . ?
O011 Bi0I O010 73.1(3) . 3_666 ?
O011 Bi0I O01Y 85.2(4) . . ?
O011 Bi0I O020 86.1(3) . 3_666 ?
O011 Bi0I N02G 78.7(3) . . ?
O01Y Bi0I Bi01 35.6(3) . 3_666 ?
O01Y Bi0I Bi1A 33.3(3) . . ?
O01Y Bi0I O010 156.7(3) . 3_666 ?
O01Y Bi0I O020 67.4(4) . 3_666 ?
O01Y Bi0I N02G 65.5(4) . . ?
O020 Bi0I Bi01 34.7(3) 3_666 3_666 ?
O020 Bi0I Bi1A 100.2(3) 3_666 . ?
O020 Bi0I O010 118.1(3) 3_666 3_666 ?
O020 Bi0I N02G 131.4(4) 3_666 . ?
N02G Bi0I Bi01 101.0(2) . 3_666 ?
N02G Bi0I Bi1A 36.1(2) . . ?
N02G Bi0I O010 101.1(3) . 3_666 ?
Bi04 Bi0J Bi04 89.11(2) . 3_666 ?
Bi04 Bi0J Bi0G 59.717(18) 3_666 . ?
Bi04 Bi0J Bi0G 59.473(17) . . ?
Bi04 Bi0J Bi0G 60.286(18) . 3_666 ?
Bi0G Bi0J Bi04 59.206(17) 3_666 3_666 ?
Bi0G Bi0J Bi0G 89.75(2) 3_666 . ?
O011 Bi0J Bi04 97.4(2) 3_666 3_666 ?
O011 Bi0J Bi04 39.9(2) 3_666 . ?
O011 Bi0J Bi0G 41.2(2) 3_666 3_666 ?
O011 Bi0J Bi0G 96.9(2) 3_666 . ?
O011 Bi0J O017 116.4(3) 3_666 3_666 ?
O011 Bi0J O018 126.5(3) 3_666 3_666 ?
O011 Bi0J O019 76.2(3) 3_666 3_666 ?
O011 Bi0J O03B 63.6(2) 3_666 . ?
O017 Bi0J Bi04 142.6(2) 3_666 3_666 ?
O017 Bi0J Bi04 106.1(2) 3_666 . ?
O017 Bi0J Bi0G 98.5(2) 3_666 . ?
O017 Bi0J Bi0G 157.3(2) 3_666 3_666 ?
O017 Bi0J O019 157.8(3) 3_666 3_666 ?
O017 Bi0J O03B 138.9(2) 3_666 . ?
O018 Bi0J Bi04 99.3(2) 3_666 . ?
O018 Bi0J Bi04 36.7(2) 3_666 3_666 ?
O018 Bi0J Bi0G 44.0(2) 3_666 . ?
O018 Bi0J Bi0G 94.5(2) 3_666 3_666 ?
O018 Bi0J O017 106.1(3) 3_666 3_666 ?
O018 Bi0J O019 76.1(3) 3_666 3_666 ?
O018 Bi0J O03B 63.0(2) 3_666 . ?
O019 Bi0J Bi04 41.7(2) 3_666 3_666 ?
O019 Bi0J Bi04 95.1(2) 3_666 . ?
O019 Bi0J Bi0G 97.8(2) 3_666 . ?
O019 Bi0J Bi0G 37.0(2) 3_666 3_666 ?
O019 Bi0J O03B 62.2(2) 3_666 . ?
O02B Bi0J Bi04 97.1(2) . 3_666 ?
O02B Bi0J Bi04 43.7(2) . . ?
O02B Bi0J Bi0G 39.0(2) . . ?
O02B Bi0J Bi0G 100.9(2) . 3_666 ?
O02B Bi0J O011 81.4(3) . 3_666 ?
O02B Bi0J O017 74.0(3) . 3_666 ?
O02B Bi0J O018 80.6(3) . 3_666 ?
O02B Bi0J O019 127.6(3) . 3_666 ?
O02B Bi0J O03B 65.3(2) . . ?
O03B Bi0J Bi04 44.917(14) . . ?
O03B Bi0J Bi04 44.193(15) . 3_666 ?
O03B Bi0J Bi0G 45.003(15) . 3_666 ?
O03B Bi0J Bi0G 44.747(15) . . ?
O00S Ti0K O00U 167.4(5) . . ?
O00S Ti0K O00Z 83.6(5) . . ?
O00S Ti0K O013 100.7(5) . . ?
O00S Ti0K O01J 89.7(5) . . ?
O00U Ti0K O00Z 86.4(5) . . ?
O013 Ti0K O00U 85.9(5) . . ?
O013 Ti0K O00Z 84.2(5) . . ?
O01I Ti0K O00S 95.8(5) . . ?
O01I Ti0K O00U 94.3(5) . . ?
O01I Ti0K O00Z 178.9(6) . . ?
O01I Ti0K O013 95.1(5) . . ?
O01I Ti0K O01J 94.7(6) . . ?
O01J Ti0K O00U 82.0(5) . . ?
O01J Ti0K O00Z 86.2(5) . . ?
O01J Ti0K O013 164.9(5) . . ?
O014 Ti0L O01D 93.2(5) . . ?
O014 Ti0L O01P 164.9(5) . . ?
O014 Ti0L O01S 91.1(5) . . ?
O014 Ti0L N02C 78.2(5) . . ?
O01D Ti0L O01P 88.5(5) . . ?
O01D Ti0L O01S 158.2(5) . . ?
O01D Ti0L N02C 75.8(5) . . ?
O01P Ti0L O01S 82.1(5) . . ?
O01P Ti0L N02C 87.7(5) . . ?
O01S Ti0L N02C 84.2(6) . . ?
O028 Ti0L O014 93.0(5) . . ?
O028 Ti0L O01D 96.1(5) . . ?
O028 Ti0L O01P 101.8(5) . . ?
O028 Ti0L O01S 105.0(6) . . ?
O028 Ti0L N02C 167.5(6) . . ?
O01B Ti0M O01T 98.6(6) . . ?
O01B Ti0M O01U 95.8(5) . . ?
O01B Ti0M O025 170.5(6) . . ?
O01B Ti0M O02K 85.2(6) . . ?
O01G Ti0M O01B 93.1(6) . . ?
O01G Ti0M O01T 99.1(6) . . ?
O01G Ti0M O01U 84.7(6) . . ?
O01G Ti0M O025 95.6(6) . . ?
O01G Ti0M O02K 169.7(6) . . ?
O01T Ti0M O01U 164.9(5) . . ?
O01T Ti0M O025 83.8(5) . . ?
O01T Ti0M O02K 91.2(6) . . ?
O01U Ti0M O025 81.3(5) . . ?
O01U Ti0M O02K 85.4(6) . . ?
O025 Ti0M O02K 85.5(5) . . ?
O01H Ti0N Bi0A 138.3(4) . . ?
O01H Ti0N O01W 81.1(6) . . ?
O01H Ti0N N02L 85.3(6) . . ?
O01W Ti0N Bi0A 140.5(5) . . ?
O01W Ti0N N02L 87.2(6) . . ?
O01X Ti0N Bi0A 50.5(4) . . ?
O01X Ti0N O01H 160.9(5) . . ?
O01X Ti0N O01W 91.3(6) . . ?
O01X Ti0N N02L 76.8(6) . . ?
O021 Ti0N Bi0A 49.7(4) . . ?
O021 Ti0N O01H 89.3(6) . . ?
O021 Ti0N O01W 163.2(5) . . ?
O021 Ti0N O01X 93.5(6) . . ?
O021 Ti0N N02L 78.3(6) . . ?
O02F Ti0N Bi0A 74.7(4) . . ?
O02F Ti0N O01H 104.4(6) . . ?
O02F Ti0N O01W 102.6(6) . . ?
O02F Ti0N O01X 94.3(6) . . ?
O02F Ti0N O021 93.0(6) . . ?
O02F Ti0N N02L 167.0(6) . . ?
N02L Ti0N Bi0A 92.3(4) . . ?
O01C Ti0O O01Q 164.4(5) . . ?
O01C Ti0O O01Z 96.9(6) . . ?
O01C Ti0O O023 84.8(5) . . ?
O01C Ti0O O02I 96.5(6) . . ?
O01F Ti0O O01C 93.9(6) . . ?
O01F Ti0O O01Q 85.7(5) . . ?
O01F Ti0O O01Z 96.7(6) . . ?
O01F Ti0O O023 92.1(6) . . ?
O01F Ti0O O02I 169.1(6) . . ?
O01Q Ti0O O023 79.6(5) . . ?
O01Z Ti0O O01Q 98.6(6) . . ?
O01Z Ti0O O023 170.8(6) . . ?
O01Z Ti0O O02I 85.3(6) . . ?
O02I Ti0O O01Q 83.4(5) . . ?
O02I Ti0O O023 85.6(5) . . ?
O016 Ti0P O01L 86.4(6) . . ?
O016 Ti0P O01O 167.9(6) . . ?
O016 Ti0P O01R 97.6(6) . . ?
O01L Ti0P O01O 81.6(5) . . ?
O01L Ti0P O01R 79.7(5) . . ?
O01R Ti0P O01O 81.8(5) . . ?
O02A Ti0P O016 96.4(7) . . ?
O02A Ti0P O01L 100.9(6) . . ?
O02A Ti0P O01O 84.4(6) . . ?
O02A Ti0P O01R 166.0(7) . . ?
O02E Ti0P O016 95.3(7) . . ?
O02E Ti0P O01L 164.8(6) . . ?
O02E Ti0P O01O 96.7(7) . . ?
O02E Ti0P O01R 85.1(6) . . ?
O02E Ti0P O02A 93.9(7) . . ?
O02P Ti0Q O048 80.0(7) . . ?
O02Q Ti0Q O02P 164.5(9) . . ?
O02Q Ti0Q O03D 95.5(9) . . ?
O02Q Ti0Q O03Q 97.6(11) . . ?
O02Q Ti0Q O048 85.2(8) . . ?
O03D Ti0Q O02P 88.4(8) . . ?
O03D Ti0Q O048 86.4(8) . . ?
O03Q Ti0Q O02P 96.9(10) . . ?
O03Q Ti0Q O03D 95.4(11) . . ?
O03Q Ti0Q O048 176.4(11) . . ?
O16 Ti0Q O02P 80.1(8) . . ?
O16 Ti0Q O02Q 91.3(9) . . ?
O16 Ti0Q O03D 158.9(10) . . ?
O16 Ti0Q O03Q 103.5(12) . . ?
O16 Ti0Q O048 74.3(10) . . ?
O02J Ti0R O03K 84.2(7) . . ?
O02Y Ti0R O02J 90.3(9) . . ?
O02Y Ti0R O03K 153.9(11) . . ?
O03D Ti0R O02J 109.3(9) . . ?
O03D Ti0R O02Y 108.2(10) . . ?
O03D Ti0R O03K 97.6(8) . . ?
O03D Ti0R O58 117.1(11) . . ?
O58 Ti0R O02J 132.8(10) . . ?
O58 Ti0R O02Y 83.4(11) . . ?
O58 Ti0R O03K 81.7(9) . . ?
C02S O00S Ti0K 127.3(11) . . ?
Bi05 O00T Bi0C 125.7(5) . . ?
Bi05 O00T Bi0G 117.2(5) . 3_666 ?
Bi0C O00T Bi0G 100.2(4) . 3_666 ?
C03I O00U Ti0K 119.6(11) . . ?
Bi0B O00V Bi02 102.7(4) . . ?
Bi0D O00V Bi02 121.1(4) . . ?
Bi0D O00V Bi0B 126.3(5) . . ?
Bi01 O00W Bi02 116.0(4) . 3_666 ?
Bi01 O00W Bi0C 114.4(4) . . ?
Bi01 O00W Bi0G 107.9(4) . 3_666 ?
Bi0C O00W Bi02 118.2(4) . 3_666 ?
Bi0C O00W Bi0G 102.6(4) . 3_666 ?
Bi0G O00W Bi02 93.8(3) 3_666 3_666 ?
Bi0C O00X Bi07 116.3(4) 3_666 . ?
Bi0D O00X Bi07 106.3(4) . . ?
Bi0D O00X Bi0C 131.7(5) . 3_666 ?
Bi03 O00Y Bi05 131.3(5) . . ?
Bi03 O00Y Bi0H 120.0(5) . . ?
Bi05 O00Y Bi0H 107.4(4) . . ?
C02O O00Z Ti0K 129.3(11) . . ?
Bi04 O010 Bi0I 91.7(3) . 3_666 ?
Bi09 O010 Bi04 100.0(4) . . ?
Bi09 O010 Bi0I 106.0(4) . 3_666 ?
Bi0E O010 Bi04 114.3(4) . . ?
Bi0E O010 Bi09 122.8(5) . . ?
Bi0E O010 Bi0I 116.7(4) . 3_666 ?
Bi04 O011 Bi0G 99.6(3) 3_666 . ?
Bi04 O011 Bi0J 99.1(3) 3_666 3_666 ?
Bi0I O011 Bi04 122.6(4) . 3_666 ?
Bi0I O011 Bi0G 113.8(4) . . ?
Bi0I O011 Bi0J 119.3(4) . 3_666 ?
Bi0J O011 Bi0G 98.1(3) 3_666 . ?
Bi06 O012 Bi02 108.2(4) . . ?
Bi0B O012 Bi02 107.5(4) . . ?
Bi0B O012 Bi06 132.5(4) . . ?
C04F O013 Ti0K 124.1(8) . . ?
C03P O014 Ti0L 118.2(10) . . ?
Bi0D O015 Bi07 108.6(4) . . ?
Bi0D O015 Bi0E 138.7(5) . . ?
Bi0E O015 Bi07 107.5(4) . . ?
C03W O016 Ti0P 132.4(11) . . ?
Bi08 O017 Bi0A 122.7(5) . . ?
Bi08 O017 Bi0J 107.9(4) . 3_666 ?
Bi0A O017 Bi0J 112.0(4) . 3_666 ?
Bi04 O018 Bi0G 98.8(3) . 3_666 ?
Bi04 O018 Bi0J 102.7(4) . 3_666 ?
Bi0H O018 Bi04 119.9(5) . . ?
Bi0H O018 Bi0G 118.4(4) . 3_666 ?
Bi0H O018 Bi0J 118.0(4) . 3_666 ?
Bi0J O018 Bi0G 94.4(3) 3_666 3_666 ?
Bi02 O019 Bi04 118.7(4) . . ?
Bi02 O019 Bi0G 121.7(4) . . ?
Bi02 O019 Bi0J 116.6(4) . 3_666 ?
Bi04 O019 Bi0J 94.2(3) . 3_666 ?
Bi0G O019 Bi04 101.3(4) . . ?
Bi0G O019 Bi0J 99.2(4) . 3_666 ?
Bi08 O01A Bi07 115.3(5) 3_666 . ?
Bi0E O01A Bi07 107.4(4) . . ?
Bi0E O01A Bi08 134.3(5) . 3_666 ?
C02U O01B Ti0M 134.7(12) . . ?
C03O O01C Ti0O 132.7(12) . . ?
Ti0L O01D Bi03 116.1(5) . . ?
C04J O01D Bi03 114.6(11) . . ?
C04J O01D Ti0L 122.2(11) . . ?
Bi06 O01E Bi0A 125.2(5) . . ?
Bi06 O01E Bi0H 127.3(5) . . ?
Bi0A O01E Bi0H 101.9(4) . . ?
C036 O01F Ti0O 136.0(12) . . ?
C80 O01G Ti0M 130.6(13) . . ?
C047 O01H Ti0N 135.8(12) . . ?
C050 O01I Ti0K 157.5(16) . . ?
C037 O01J Ti0K 123.5(11) . . ?
Bi04 O01K Bi0H 91.0(3) . . ?
Bi09 O01K Bi04 102.6(4) . . ?
Bi09 O01K Bi0H 106.9(4) . . ?
Bi0B O01K Bi04 110.7(4) . . ?
Bi0B O01K Bi09 125.2(5) . . ?
Bi0B O01K Bi0H 114.5(4) . . ?
C03H O01L Ti0P 125.9(11) . . ?
Bi05 O01M Bi0A 126.1(5) . . ?
Bi05 O01M Bi0H 110.3(5) . . ?
Bi0A O01M Bi0H 112.8(5) . . ?
Bi06 O01N Bi02 103.5(4) . . ?
Bi1A O01N Bi02 123.8(5) . . ?
Bi1A O01N Bi06 123.0(5) . . ?
C039 O01O Ti0P 131.8(13) . . ?
C02O O01P Ti0L 137.5(11) . . ?
C04U O01Q Ti0O 127.0(12) . . ?
C04Q O01R Ti0P 131.1(12) . . ?
C039 O01S Ti0L 134.4(12) . . ?
C03Z O01T Ti0M 137.5(11) . . ?
C52 O01U Ti0M 133.5(14) . . ?
C03H O01V Bi0D 116.0(10) . 3_666 ?
C04I O01W Ti0N 137.0(14) . . ?
Ti0N O01X Bi0A 96.8(5) . . ?
C059 O01X Bi0A 112.2(11) . . ?
C059 O01X Ti0N 122.5(11) . . ?
Bi01 O01Y Bi0I 108.0(4) 3_666 . ?
Bi1A O01Y Bi01 131.1(5) . 3_666 ?
Bi1A O01Y Bi0I 112.0(5) . . ?
C030 O01Z Ti0O 136.4(12) . . ?
Bi01 O020 Bi03 130.4(5) . . ?
Bi01 O020 Bi0I 106.5(4) . 3_666 ?
Bi03 O020 Bi0I 111.6(5) . 3_666 ?
Ti0N O021 Bi0A 97.7(5) . . ?
C057 O021 Bi0A 112.1(10) . . ?
C057 O021 Ti0N 119.9(10) . . ?
Bi0B O022 Bi06 95.2(3) . . ?
C04D O022 Bi06 117.8(10) . . ?
C04D O022 Bi0B 137.2(10) . . ?
C02Z O023 Ti0O 121.5(10) . . ?
C04U O024 Bi1A 111.8(11) . . ?
C04D O025 Ti0M 129.9(12) . . ?
C02Z O027 Bi0B 120.4(11) . . ?
Bi01 O028 Bi0C 94.9(4) . . ?
Ti0L O028 Bi01 148.5(6) . . ?
Ti0L O028 Bi0C 115.0(5) . . ?
C053 O029 Bi0E 110.2(12) . 3_666 ?
C031 O02A Ti0P 133.8(13) . . ?
Bi07 O02B Bi04 115.2(4) . . ?
Bi07 O02B Bi0G 118.8(4) . . ?
Bi07 O02B Bi0J 121.3(4) . . ?
Bi0G O02B Bi04 95.1(3) . . ?
Bi0J O02B Bi04 97.7(4) . . ?
Bi0J O02B Bi0G 104.0(4) . . ?
C046 N02C Ti0L 104.5(12) . . ?
C046 N02C C04K 114.2(18) . . ?
C04K N02C Ti0L 106.7(12) . . ?
C3 O Bi0A 118.1(14) . . ?
C04X O02E Ti0P 135.6(15) . . ?
Ti0N O02F Bi1A 153.9(6) . . ?
Bi08 N02G Bi1A 122.0(4) . . ?
Bi08 N02G Bi0I 129.3(5) . . ?
Bi1A N02G Bi0I 101.8(4) . . ?
C047 O02I Ti0O 133.4(13) . . ?
C2 O02J Ti0R 133.6(14) . . ?
C29 O02K Ti0M 130.0(11) . . ?
C052 N02L Ti0N 104.0(13) . . ?
C05F N02L Ti0N 106.0(15) . . ?
C05F N02L C052 111(2) . . ?
C03I N02M Bi09 134.1(11) . . ?
O00Z C02O C02T 120.5(15) . . ?
O01P C02O O00Z 125.2(16) . . ?
O01P C02O C02T 114.3(15) . . ?
C04I O02P Ti0Q 139.2(16) . . ?
C04L O02Q Ti0Q 133.3(16) . . ?
C03F O02R Bi0E 130.0(14) . . ?
O00S C02S C02T 123.7(15) . . ?
O00S C02S C03G 116.2(17) . . ?
C03G C02S C02T 120.1(18) . . ?
C02S C02T C02O 120.9(15) . . ?
C02W C02T C02O 118.1(16) . . ?
C02W C02T C02S 121.1(16) . . ?
C034 C02V C037 116(2) . . ?
C02T C02W C03J 122.0(18) . . ?
C037 C02X C03I 119.9(16) . . ?
C03A C02X C037 118.0(17) . . ?
C03A C02X C03I 122.1(17) . . ?
C39 O02Y Ti0R 158(3) . . ?
O023 C02Z C04Z 119.8(15) . . ?
O027 C02Z O023 120.9(15) . . ?
O027 C02Z C04Z 119.1(16) . . ?
O01Z C030 C33 121.1(17) . . ?
O01Z C030 C59 118.1(19) . . ?
C33 C030 C59 121(2) . . ?
O02A C031 C03T 122.7(17) . . ?
O02A C031 C04S 117(2) . . ?
C03T C031 C04S 120(2) . . ?
C034 C033 C03A 120(2) . . ?
C033 C034 C02V 123(2) . . ?
C1 C035 C21 120.0 . . ?
C1 C035 O58 120.4(16) . . ?
C21 C035 O58 119.5(16) . . ?
C035 C1 C3 121.0(16) . . ?
C20 C1 C035 120.0 . . ?
C20 C1 C3 118.9(16) . . ?
C26 C20 C1 120.0 . . ?
C20 C26 C14 120.0 . . ?
C26 C14 C21 120.0 . . ?
C14 C21 C035 120.0 . . ?
O01F C036 C038 118.9(17) . . ?
O01F C036 C04T 121.0(18) . . ?
C04T C036 C038 120.1(19) . . ?
O01J C037 C02V 117.0(16) . . ?
O01J C037 C02X 121.9(16) . . ?
C02X C037 C02V 121.1(17) . . ?
C036 C038 C04U 125.1(17) . . ?
C036 C038 C054 117.0(16) . . ?
C054 C038 C04U 117.8(15) . . ?
O01O C039 O01S 120.3(18) . . ?
O01O C039 C03T 123.8(19) . . ?
O01S C039 C03T 115.9(17) . . ?
C033 C03A C02X 122(2) . . ?
Bi04 O03B Bi04 180.0 . 3_666 ?
Bi04 O03B Bi0G 89.42(2) 3_666 3_666 ?
Bi04 O03B Bi0G 90.58(2) 3_666 . ?
Bi04 O03B Bi0G 90.57(2) . 3_666 ?
Bi04 O03B Bi0G 89.43(2) . . ?
Bi04 O03B Bi0J 89.26(2) . . ?
Bi04 O03B Bi0J 89.26(2) 3_666 3_666 ?
Bi04 O03B Bi0J 90.74(2) 3_666 . ?
Bi04 O03B Bi0J 90.74(2) . 3_666 ?
Bi0G O03B Bi0G 180.0 3_666 . ?
Bi0G O03B Bi0J 89.742(19) . 3_666 ?
Bi0G O03B Bi0J 90.26(2) 3_666 3_666 ?
Bi0G O03B Bi0J 90.26(2) . . ?
Bi0G O03B Bi0J 89.74(2) 3_666 . ?
Bi0J O03B Bi0J 180.00(3) . 3_666 ?
Ti0R O03D Ti0Q 147.9(10) . . ?
Bi0B O03E Bi0D 90.6(5) . . ?
C03F O03E Bi0B 134.8(13) . . ?
C03F O03E Bi0D 129.0(13) . . ?
O02R C03F O03E 116.5(16) . . ?
O02R C03F C48 130.8(18) . . ?
O03E C03F C48 112.7(17) . . ?
C02S C03G C04C 117.1(19) . . ?
O01L C03H O01V 121.6(16) . . ?
O01L C03H C03U 118.6(15) . . ?
O01V C03H C03U 119.7(14) . . ?
O00U C03I N02M 120.1(16) . . ?
O00U C03I C02X 123.8(17) . . ?
N02M C03I C02X 115.1(16) . . ?
C02W C03J C04C 117.4(19) . . ?
C3 O03K Ti0R 137.5(16) . . ?
C042 C03L C054 117.5(18) . . ?
Bi09 O03M Bi03 134.8(6) . . ?
O01C C03O C04Y 120.2(17) . . ?
O01C C03O C04Z 119.5(17) . . ?
C04Y C03O C04Z 120.3(19) . . ?
O014 C03P C04K 109.3(16) . . ?
C147 O03Q Ti0Q 148(3) . . ?
C031 C03T C039 120.0(18) . . ?
C04V C03T C031 117.0(19) . . ?
C04V C03T C039 123(2) . . ?
C03W C03U C03H 120.4(12) . . ?
C03W C03U C45 120.0 . . ?
C45 C03U C03H 119.5(12) . . ?
O016 C03W C03U 123.0(13) . . ?
O016 C03W C79 116.9(13) . . ?
C03U C03W C79 120.0 . . ?
C90 C79 C03W 120.0 . . ?
C65 C90 C79 120.0 . . ?
C90 C65 C45 120.0 . . ?
C65 C45 C03U 120.0 . . ?
N04E C03V C11 178(3) . . ?
C02U C03X C63 120.0 . . ?
O01B C02U C03X 117.1(13) . . ?
O01B C02U C03S 122.8(13) . . ?
C03S C02U C03X 120.0 . . ?
C02U C03S C86 120.0 . . ?
C02U C03S C29 119.7(14) . . ?
C86 C03S C29 119.3(14) . . ?
C100 C86 C03S 120.0 . . ?
C86 C100 C63 120.0 . . ?
C100 C63 C03X 120.0 . . ?
C52 O03Y Bi03 117.1(15) . . ?
O01T C03Z C04R 118.3(16) . . ?
O01T C03Z C058 121.3(15) . . ?
C058 C03Z C04R 120.4(16) . . ?
C29 O041 Bi0A 128.1(14) . . ?
C03L C042 C04T 121.7(19) . . ?
C05C C043 C049 122(2) . . ?
N02C C046 C04J 110.0(18) . . ?
O01H C047 O02I 124.5(18) . . ?
O01H C047 C33 114.6(18) . . ?
O02I C047 C33 120.7(19) . . ?
C053 O048 Ti0Q 128.0(15) . . ?
C043 C049 C04Q 119(2) . . ?
C043 C049 C04X 119(2) . . ?
C04X C049 C04Q 121(2) . . ?
C03J C04C C03G 122.2(19) . . ?
O022 C04D C058 118.9(14) . . ?
O025 C04D O022 117.0(15) . . ?
O025 C04D C058 124.0(16) . . ?
O013 C04F C044 119.9(9) . . ?
O013 C04F C04N 120.0(9) . . ?
C044 C04F C04N 120.0 . . ?
C04F C044 C04W 120.0 . . ?
C045 C04W C044 120.0 . . ?
C03R C045 C04W 120.0 . . ?
C045 C03R C04N 120.0 . . ?
C03R C04N C04F 120.0 . . ?
C03N C04G C3AA 120.0 . . ?
C04G C03N C04L 120.0 . . ?
C04G C03N C053 119.5(14) . . ?
C04L C03N C053 120.2(14) . . ?
C03N C04L O02Q 125.1(16) . . ?
C57 C04L O02Q 114.8(16) . . ?
C57 C04L C03N 120.0 . . ?
C4AA C57 C04L 120.0 . . ?
C57 C4AA C3AA 120.0 . . ?
C4AA C3AA C04G 120.0 . . ?
O01W C04I O02P 123(2) . . ?
O01W C04I C165 117(2) . . ?
O02P C04I C165 120(2) . . ?
O01D C04J C046 109.9(18) . . ?
N02C C04K C03P 109.6(17) . . ?
C33 C04M C99 120(2) . . ?
C60 C04O C80 120.0 . . ?
C60 C04O C52 119.0(18) . . ?
C80 C04O C52 120.6(18) . . ?
C140 C60 C04O 120.0 . . ?
C60 C140 C157 120.0 . . ?
C140 C157 C116 120.0 . . ?
C80 C116 C157 120.0 . . ?
O01G C80 C04O 123.7(18) . . ?
O01G C80 C116 115.5(18) . . ?
C116 C80 C04O 120.0 . . ?
C04S C04P C69 118(3) . . ?
O01R C04Q C049 116.8(18) . . ?
O02H C04Q O01R 121.6(18) . . ?
O02H C04Q C049 122(2) . . ?
C05A C04R C03Z 121.0(18) . . ?
C04P C04S C031 121(3) . . ?
C036 C04T C042 121.5(19) . . ?
O01Q C04U C038 116.9(16) . . ?
O024 C04U O01Q 120.4(17) . . ?
O024 C04U C038 122.4(17) . . ?
C03T C04V C69 124(3) . . ?
O02E C04X C049 122(2) . . ?
O02E C04X C44 118(2) . . ?
C44 C04X C049 120(2) . . ?
C055 C04Y C03O 120(2) . . ?
C03O C04Z C02Z 123.2(18) . . ?
C056 C04Z C02Z 118.8(17) . . ?
C056 C04Z C03O 117.6(18) . . ?
O01I C050 C88 120(2) . . ?
O01I C050 C68 118(2) . . ?
C88 C050 C68 120.0 . . ?
C176 C88 C050 120.0 . . ?
C88 C176 C182 120.0 . . ?
C176 C182 C186 120.0 . . ?
C68 C186 C182 120.0 . . ?
C186 C68 C050 120.0 . . ?
C059 C052 N02L 112(2) . . ?
O029 C053 O048 122.2(18) . . ?
O029 C053 C03N 118.2(18) . . ?
O048 C053 C03N 119.5(17) . . ?
C03L C054 C038 122.0(16) . . ?
C04Y C055 C05E 124(2) . . ?
C04Z C056 C05E 121.2(19) . . ?
O021 C057 C05F 105.2(18) . . ?
C03Z C058 C04D 121.2(15) . . ?
C03Z C058 C05B 118.8(15) . . ?
C05B C058 C04D 119.9(15) . . ?
C052 C059 O01X 110.8(19) . . ?
C04R C05A C34 119.7(19) . . ?
C34 C05B C058 120.3(18) . . ?
C043 C05C C55 117(3) . . ?
C055 C05E C056 117(2) . . ?
N02L C05F C057 114(2) . . ?
O02K C29 C03S 123.4(15) . . ?
O02K C29 O041 124.1(16) . . ?
O041 C29 C03S 112.5(17) . . ?
C030 C33 C047 122.0(19) . . ?
C030 C33 C04M 119.1(19) . . ?
C04M C33 C047 119(2) . . ?
C05B C34 C05A 119.7(19) . . ?
C99 C37 C59 124(2) . . ?
C04X C44 C55 121(3) . . ?
O01U C52 O03Y 120(2) . . ?
O01U C52 C04O 121(2) . . ?
O03Y C52 C04O 117(2) . . ?
C44 C55 C05C 121(3) . . ?
C37 C59 C030 117(2) . . ?
C04V C69 C04P 120(3) . . ?
C37 C99 C04M 119(2) . . ?
C51 C165 C04I 118.9(17) . . ?
C51 C165 C04B 120.0 . . ?
C04B C165 C04I 121.1(17) . . ?
C74 C51 C165 120.0 . . ?
C56 C74 C51 120.0 . . ?
C74 C56 C82 120.0 . . ?
C56 C82 C04B 120.0 . . ?
C165 C04B O16 113.3(14) . . ?
C82 C04B C165 120.0 . . ?
C82 C04B O16 126.6(14) . . ?
O02J C2 C9 123.6(15) . . ?
O02J C2 C30 116.3(15) . . ?
C9 C2 C30 120.0 . . ?
C2 C9 C8 120.0 . . ?
C9 C8 C15 120.0 . . ?
C04H C15 C8 120.0 . . ?
C15 C04H C30 120.0 . . ?
C04H C30 C2 120.0 . . ?
O C3 C1 119(2) . . ?
O03K C3 O 120(2) . . ?
O03K C3 C1 121(2) . . ?
C035 O58 Ti0R 138.2(17) . . ?
C70 C39 O02Y 120(5) . . ?
C70 C39 C41 120.0 . . ?
C41 C39 O02Y 119(5) . . ?
C39 C70 C61 120.0 . . ?
C5AA C61 C70 120.0 . . ?
C61 C5AA C5 120.0 . . ?
C41 C5 C5AA 120.0 . . ?
C5 C41 C39 120.0 . . ?
C6AA C244 C1AA 120.0 . . ?
C05D C6AA C244 120.0 . . ?
C6AA C05D C48 120.0 . . ?
C05D C48 C03F 122.1(17) . . ?
C2AA C48 C03F 117.7(17) . . ?
C2AA C48 C05D 120.0 . . ?
O44 C2AA C48 120(2) . . ?
O44 C2AA C1AA 120(2) . . ?
C48 C2AA C1AA 120.0 . . ?
C2AA C1AA C244 120.0 . . ?
Ti0Q O16 C04B 137.0(12) . . ?
C214 C147 O03Q 120(5) . . ?
C214 C147 C0AA 120.0 . . ?
C0AA C147 O03Q 117(5) . . ?
C147 C214 C291 120.0 . . ?
C215 C291 C214 120.0 . . ?
C199 C215 C291 120.0 . . ?
C0AA C199 C215 120.0 . . ?
C199 C0AA C147 120.0 . . ?

loop_
_geom_bond_atom_site_label_1
_geom_bond_atom_site_label_2
_geom_bond_distance
_geom_bond_site_symmetry_2
_geom_bond_publ_flag
Bi01 Bi0C 3.6774(9) . ?
Bi01 Bi0I 3.5672(9) 3_666 ?
Bi01 O00W 2.170(10) . ?
Bi01 O01Y 2.186(10) 3_666 ?
Bi01 O020 2.120(11) . ?
Bi01 O028 2.398(11) . ?
Bi02 Bi06 3.5625(8) . ?
Bi02 Bi0B 3.5045(8) . ?
Bi02 O00V 2.298(10) . ?
Bi02 O00W 2.636(10) 3_666 ?
Bi02 O012 2.221(9) . ?
Bi02 O019 2.119(10) . ?
Bi02 O01N 2.362(11) . ?
Bi03 O00Y 2.112(11) . ?
Bi03 O01D 2.654(12) . ?
Bi03 O020 2.160(10) . ?
Bi03 O03M 2.125(13) . ?
Bi03 O03Y 2.673(19) . ?
Bi04 Bi0G 3.6016(9) . ?
Bi04 Bi0G 3.6378(10) 3_666 ?
Bi04 Bi0J 3.6510(10) 3_666 ?
Bi04 Bi0J 3.6044(9) . ?
Bi04 O010 2.690(10) . ?
Bi04 O011 2.340(9) 3_666 ?
Bi04 O018 2.237(10) . ?
Bi04 O019 2.433(9) . ?
Bi04 O01K 2.548(10) . ?
Bi04 O02B 2.512(9) . ?
Bi04 O03B 2.5452(6) . ?
Bi05 Bi0H 3.5516(9) . ?
Bi05 O00T 2.054(11) . ?
Bi05 O00Y 2.157(11) . ?
Bi05 O01M 2.118(10) . ?
Bi06 O012 2.176(10) . ?
Bi06 O01E 2.093(10) . ?
Bi06 O01N 2.174(10) . ?
Bi06 O022 2.745(11) . ?
Bi07 Bi0D 3.5791(9) . ?
Bi07 Bi0E 3.5674(9) . ?
Bi07 O00X 2.366(10) . ?
Bi07 O015 2.280(10) . ?
Bi07 O01A 2.315(10) . ?
Bi07 O02B 2.120(10) . ?
Bi08 O017 2.125(10) . ?
Bi08 O01A 2.137(11) 3_666 ?
Bi08 N02G 2.135(10) . ?
Bi09 O010 2.118(10) . ?
Bi09 O01K 2.187(10) . ?
Bi09 N02M 2.504(13) . ?
Bi09 O03M 2.055(13) . ?
Bi1A Bi0I 3.6175(9) . ?
Bi1A O01N 2.093(10) . ?
Bi1A O01Y 2.140(10) . ?
Bi1A O024 2.674(11) . ?
Bi1A O02F 2.529(12) . ?
Bi1A N02G 2.177(10) . ?
Bi0B O00V 2.189(9) . ?
Bi0B O012 2.125(10) . ?
Bi0B O01K 2.119(11) . ?
Bi0B O022 2.585(12) . ?
Bi0B O027 2.688(12) . ?
Bi0B O03E 2.680(17) . ?
Bi0C O00T 2.152(11) . ?
Bi0C O00W 2.205(10) . ?
Bi0C O00X 2.154(9) 3_666 ?
Bi0C O028 2.590(11) . ?
Bi0D O00V 2.087(10) . ?
Bi0D O00X 2.104(10) . ?
Bi0D O015 2.126(10) . ?
Bi0D O01V 2.636(11) 3_666 ?
Bi0D O03E 2.685(17) . ?
Bi0E O010 2.116(10) . ?
Bi0E O015 2.142(10) . ?
Bi0E O01A 2.108(11) . ?
Bi0E O029 2.628(13) 3_666 ?
Bi0E O02R 2.698(15) . ?
Bi0A Bi0H 3.6198(10) . ?
Bi0A Ti0N 3.528(3) . ?
Bi0A O017 2.142(10) . ?
Bi0A O01E 2.173(11) . ?
Bi0A O01M 2.137(10) . ?
Bi0A O01X 2.741(12) . ?
Bi0A O021 2.715(12) . ?
Bi0A O 2.597(13) . ?
Bi0A O041 2.73(2) . ?
Bi0G Bi0J 3.6397(9) 3_666 ?
Bi0G Bi0J 3.6561(10) . ?
Bi0G O00T 2.680(11) 3_666 ?
Bi0G O00W 2.557(10) 3_666 ?
Bi0G O011 2.423(9) . ?
Bi0G O018 2.545(10) 3_666 ?
Bi0G O019 2.221(10) . ?
Bi0G O02B 2.369(10) . ?
Bi0G O03B 2.5739(7) . ?
Bi0H O00Y 2.250(10) . ?
Bi0H O018 2.110(10) . ?
Bi0H O01E 2.481(10) . ?
Bi0H O01K 2.727(11) . ?
Bi0H O01M 2.209(11) . ?
Bi0I O010 2.738(10) 3_666 ?
Bi0I O011 2.097(9) . ?
Bi0I O01Y 2.223(10) . ?
Bi0I O020 2.330(11) 3_666 ?
Bi0I N02G 2.478(10) . ?
Bi0J O011 2.395(9) 3_666 ?
Bi0J O017 2.525(10) 3_666 ?
Bi0J O018 2.435(9) 3_666 ?
Bi0J O019 2.550(10) 3_666 ?
Bi0J O02B 2.270(10) . ?
Bi0J O03B 2.5851(7) . ?
Ti0K O00S 1.904(12) . ?
Ti0K O00U 2.075(11) . ?
Ti0K O00Z 2.104(12) . ?
Ti0K O013 1.951(11) . ?
Ti0K O01I 1.751(12) . ?
Ti0K O01J 1.951(12) . ?
Ti0L O014 1.921(11) . ?
Ti0L O01D 1.947(13) . ?
Ti0L O01P 2.016(11) . ?
Ti0L O01S 2.030(14) . ?
Ti0L O028 1.710(11) . ?
Ti0L N02C 2.317(14) . ?
Ti0M O01B 1.856(14) . ?
Ti0M O01G 1.849(13) . ?
Ti0M O01T 1.876(13) . ?
Ti0M O01U 2.037(12) . ?
Ti0M O025 2.056(12) . ?
Ti0M O02K 2.060(13) . ?
Ti0N O01H 2.012(14) . ?
Ti0N O01W 2.024(14) . ?
Ti0N O01X 1.920(13) . ?
Ti0N O021 1.918(13) . ?
Ti0N O02F 1.704(12) . ?
Ti0N N02L 2.306(16) . ?
Ti0O O01C 1.863(13) . ?
Ti0O O01F 1.845(14) . ?
Ti0O O01Q 2.025(12) . ?
Ti0O O01Z 1.869(14) . ?
Ti0O O023 2.064(12) . ?
Ti0O O02I 2.025(14) . ?
Ti0P O016 1.873(14) . ?
Ti0P O01L 1.993(12) . ?
Ti0P O01O 2.043(14) . ?
Ti0P O01R 1.997(12) . ?
Ti0P O02A 1.863(14) . ?
Ti0P O02E 1.851(16) . ?
Ti0Q O02P 2.059(18) . ?
Ti0Q O02Q 1.82(2) . ?
Ti0Q O03D 1.921(19) . ?
Ti0Q O03Q 1.83(2) . ?
Ti0Q O048 2.128(19) . ?
Ti0Q O16 1.58(2) . ?
Ti0R O02J 1.918(16) . ?
Ti0R O02Y 1.87(2) . ?
Ti0R O03D 1.796(19) . ?
Ti0R O03K 2.033(17) . ?
Ti0R O58 1.83(2) . ?
O00S C02S 1.33(2) . ?
O00U C03I 1.25(2) . ?
O00Z C02O 1.27(2) . ?
O013 C04F 1.362(13) . ?
O014 C03P 1.43(2) . ?
O016 C03W 1.336(18) . ?
O01B C02U 1.288(18) . ?
O01C C03O 1.31(2) . ?
O01D C04J 1.46(2) . ?
O01F C036 1.35(2) . ?
O01G C80 1.38(2) . ?
O01H C047 1.25(2) . ?
O01I C050 1.35(2) . ?
O01J C037 1.35(2) . ?
O01L C03H 1.265(19) . ?
O01O C039 1.25(2) . ?
O01P C02O 1.25(2) . ?
O01Q C04U 1.27(2) . ?
O01R C04Q 1.29(2) . ?
O01S C039 1.27(2) . ?
O01T C03Z 1.32(2) . ?
O01U C52 1.24(3) . ?
O01V C03H 1.269(19) . ?
O01W C04I 1.25(3) . ?
O01X C059 1.48(2) . ?
O01Z C030 1.35(2) . ?
O021 C057 1.47(2) . ?
O022 C04D 1.30(2) . ?
O023 C02Z 1.31(2) . ?
O024 C04U 1.26(2) . ?
O025 C04D 1.253(19) . ?
O027 C02Z 1.254(19) . ?
O029 C053 1.23(2) . ?
O02A C031 1.37(2) . ?
N02C C046 1.45(3) . ?
N02C C04K 1.46(3) . ?
O C3 1.29(3) . ?
O02E C04X 1.32(3) . ?
O02H C04Q 1.23(2) . ?
O02I C047 1.27(2) . ?
O02J C2 1.33(2) . ?
O02K C29 1.15(2) . ?
N02L C052 1.50(3) . ?
N02L C05F 1.41(3) . ?
N02M C03I 1.31(2) . ?
C02O C02T 1.52(2) . ?
O02P C04I 1.27(3) . ?
O02Q C04L 1.41(2) . ?
O02R C03F 1.22(2) . ?
C02S C02T 1.39(2) . ?
C02S C03G 1.38(2) . ?
C02T C02W 1.36(2) . ?
C02V C034 1.40(3) . ?
C02V C037 1.42(3) . ?
C02W C03J 1.38(2) . ?
C02X C037 1.41(2) . ?
C02X C03A 1.39(3) . ?
C02X C03I 1.49(2) . ?
O02Y C39 1.42(4) . ?
C02Z C04Z 1.47(2) . ?
C030 C33 1.40(3) . ?
C030 C59 1.42(3) . ?
C031 C03T 1.40(3) . ?
C031 C04S 1.41(3) . ?
C033 C034 1.35(3) . ?
C033 C03A 1.37(3) . ?
C035 C1 1.3900 . ?
C035 C21 1.3900 . ?
C035 O58 1.458(17) . ?
C1 C20 1.3900 . ?
C1 C3 1.45(3) . ?
C20 C26 1.3900 . ?
C26 C14 1.3900 . ?
C14 C21 1.3900 . ?
C036 C038 1.38(2) . ?
C036 C04T 1.38(3) . ?
C038 C04U 1.49(3) . ?
C038 C054 1.46(2) . ?
C039 C03T 1.46(3) . ?
O03E C03F 1.28(2) . ?
C03F C48 1.477(15) . ?
C03G C04C 1.44(3) . ?
C03H C03U 1.48(2) . ?
C03J C04C 1.38(3) . ?
O03K C3 1.29(3) . ?
C03L C042 1.35(3) . ?
C03L C054 1.40(2) . ?
C03O C04Y 1.37(3) . ?
C03O C04Z 1.45(3) . ?
C03P C04K 1.51(3) . ?
O03Q C147 1.44(4) . ?
C03T C04V 1.34(3) . ?
C03U C03W 1.3900 . ?
C03U C45 1.3900 . ?
C03W C79 1.3900 . ?
C79 C90 1.3900 . ?
C90 C65 1.3900 . ?
C65 C45 1.3900 . ?
C03V N04E 1.10(2) . ?
C03V C11 1.49(3) . ?
C03X C02U 1.3900 . ?
C03X C63 1.3900 . ?
C02U C03S 1.3900 . ?
C03S C86 1.3900 . ?
C03S C29 1.52(2) . ?
C86 C100 1.3900 . ?
C100 C63 1.3900 . ?
O03Y C52 1.30(3) . ?
C03Z C04R 1.40(2) . ?
C03Z C058 1.40(2) . ?
O041 C29 1.28(2) . ?
C042 C04T 1.39(3) . ?
C043 C049 1.41(3) . ?
C043 C05C 1.40(3) . ?
C046 C04J 1.48(3) . ?
C047 C33 1.51(3) . ?
O048 C053 1.26(2) . ?
C049 C04Q 1.50(3) . ?
C049 C04X 1.42(3) . ?
C04D C058 1.44(2) . ?
C04F C044 1.3900 . ?
C04F C04N 1.3900 . ?
C044 C04W 1.3900 . ?
C04W C045 1.3900 . ?
C045 C03R 1.3900 . ?
C03R C04N 1.3900 . ?
C04G C03N 1.3900 . ?
C04G C3AA 1.3900 . ?
C03N C04L 1.3900 . ?
C03N C053 1.48(2) . ?
C04L C57 1.3900 . ?
C57 C4AA 1.3900 . ?
C4AA C3AA 1.3900 . ?
C04I C165 1.47(2) . ?
C04M C33 1.41(3) . ?
C04M C99 1.42(3) . ?
C04O C60 1.3900 . ?
C04O C80 1.3900 . ?
C04O C52 1.46(3) . ?
C60 C140 1.3900 . ?
C140 C157 1.3900 . ?
C157 C116 1.3900 . ?
C116 C80 1.3900 . ?
C04P C04S 1.34(4) . ?
C04P C69 1.42(4) . ?
C04R C05A 1.36(3) . ?
C04V C69 1.36(3) . ?
C04X C44 1.39(3) . ?
C04Y C055 1.34(3) . ?
C04Z C056 1.38(3) . ?
C050 C88 1.3900 . ?
C050 C68 1.3900 . ?
C88 C176 1.3900 . ?
C176 C182 1.3900 . ?
C182 C186 1.3900 . ?
C186 C68 1.3900 . ?
C052 C059 1.46(3) . ?
C055 C05E 1.38(3) . ?
C056 C05E 1.41(3) . ?
C057 C05F 1.52(3) . ?
C058 C05B 1.41(2) . ?
C05A C34 1.43(3) . ?
C05B C34 1.38(3) . ?
C05C C55 1.43(4) . ?
C37 C59 1.39(3) . ?
C37 C99 1.34(3) . ?
C44 C55 1.40(4) . ?
C165 C51 1.3900 . ?
C165 C04B 1.3900 . ?
C51 C74 1.3900 . ?
C74 C56 1.3900 . ?
C56 C82 1.3900 . ?
C82 C04B 1.3900 . ?
C04B O16 1.77(3) . ?
O44 C2AA 1.32(3) . ?
C2 C9 1.3900 . ?
C2 C30 1.3900 . ?
C9 C8 1.3900 . ?
C8 C15 1.3900 . ?
C15 C04H 1.3900 . ?
C04H C30 1.3900 . ?
C39 C70 1.3900 . ?
C39 C41 1.3900 . ?
C70 C61 1.3900 . ?
C61 C5AA 1.3900 . ?
C5AA C5 1.3900 . ?
C5 C41 1.3900 . ?
C244 C6AA 1.3900 . ?
C244 C1AA 1.3900 . ?
C6AA C05D 1.3900 . ?
C05D C48 1.3900 . ?
C48 C2AA 1.3900 . ?
C2AA C1AA 1.3900 . ?
C147 C214 1.3900 . ?
C147 C0AA 1.3900 . ?
C214 C291 1.3900 . ?
C291 C215 1.3900 . ?
C215 C199 1.3900 . ?
C199 C0AA 1.3900 . ?

loop_
_smtbx_masks_void_nr
_smtbx_masks_void_average_x
_smtbx_masks_void_average_y
_smtbx_masks_void_average_z
_smtbx_masks_void_volume
_smtbx_masks_void_count_electrons
_smtbx_masks_void_content
1 -0.291 0.050 0.291 4494.4 3720.5 ?
